data_7052165
loop_
_publ_author_name
'Dalla Cort, Antonella'
'Mandolini, Luigi'
'Pasquini, Chiara'
'Rissanen, Kari'
'Russo, Luca'
'Schiaffino, Luca'

_publ_section_title
;
 Zinc--salophen complexes as selective receptors for tertiary amines
;
_journal_issue 9
_journal_name_full 'New Journal of Chemistry'
_journal_page_first 1633
_journal_paper_doi 10.1039/b700723j
_journal_volume 31
_journal_year 2007
_chemical_formula_moiety 'Zn 2+,C30 H28 N2 O2 2-,N C7 H13,0.78 C H Cl3'
_chemical_formula_sum 'C37.78 H41.78 Cl2.34 N3 O2 Zn'
_chemical_formula_weight 718.25
_chemical_name_systematic
;
?
;
_space_group_IT_number 14
_symmetry_cell_setting monoclinic
_symmetry_space_group_name_Hall '-P 2ybc'
_symmetry_space_group_name_H-M 'P 1 21/c 1'
_atom_sites_solution_hydrogens geom
_atom_sites_solution_primary direct
_atom_sites_solution_secondary difmap
_audit_creation_method SHELXL-97
_cell_angle_alpha 90.00
_cell_angle_beta 109.83(3)
_cell_angle_gamma 90.00
_cell_formula_units_Z 8
_cell_length_a 21.550(4)
_cell_length_b 11.749(2)
_cell_length_c 30.5348(6)
_cell_measurement_reflns_used 7115
_cell_measurement_temperature 173(2)
_cell_measurement_theta_max 27.5
_cell_measurement_theta_min 2.5
_cell_volume 7273(2)
_computing_cell_refinement EvalCCD
_computing_data_collection 'Nonius COLLECT'
_computing_data_reduction EvalCCD
_computing_molecular_graphics 'Mercury 1.3, Diamond 3.0, ORTEP III'
_computing_structure_refinement 'SHELXL-97 (Sheldrick, 1997)'
_computing_structure_solution 'SHELXS-97 (Sheldrick, 1990)'
_diffrn_ambient_temperature 173(2)
_diffrn_measured_fraction_theta_full 0.974
_diffrn_measured_fraction_theta_max 0.974
_diffrn_measurement_device_type 'Nonius KappaCCD diffractometer'
_diffrn_measurement_method '\f and \w scans'
_diffrn_radiation_monochromator graphite
_diffrn_radiation_source 'fine-focus sealed tube'
_diffrn_radiation_type MoK\a
_diffrn_radiation_wavelength 0.71073
_diffrn_reflns_av_R_equivalents 0.1214
_diffrn_reflns_av_sigmaI/netI 0.1217
_diffrn_reflns_limit_h_max 23
_diffrn_reflns_limit_h_min -23
_diffrn_reflns_limit_k_max 12
_diffrn_reflns_limit_k_min -12
_diffrn_reflns_limit_l_max 32
_diffrn_reflns_limit_l_min -32
_diffrn_reflns_number 44313
_diffrn_reflns_theta_full 22.50
_diffrn_reflns_theta_max 22.50
_diffrn_reflns_theta_min 5.67
_diffrn_standards_number 0
_exptl_absorpt_coefficient_mu 0.883
_exptl_absorpt_correction_T_max 0.9655
_exptl_absorpt_correction_T_min 0.8431
_exptl_absorpt_correction_type multi-scan
_exptl_crystal_colour yellow
_exptl_crystal_density_diffrn 1.312
_exptl_crystal_density_method 'not measured'
_exptl_crystal_description plate
_exptl_crystal_F_000 3002
_exptl_crystal_size_max 0.20
_exptl_crystal_size_mid 0.04
_exptl_crystal_size_min 0.04
_refine_diff_density_max 1.430
_refine_diff_density_min -1.266
_refine_diff_density_rms 0.137
_refine_ls_extinction_coef 0.0079(10)
_refine_ls_extinction_expression Fc^*^=kFc[1+0.001xFc^2^\l^3^/sin(2\q)]^-1/4^
_refine_ls_extinction_method SHELXL
_refine_ls_goodness_of_fit_ref 1.124
_refine_ls_hydrogen_treatment constr
_refine_ls_matrix_type full
_refine_ls_number_parameters 1339
_refine_ls_number_reflns 9272
_refine_ls_number_restraints 2976
_refine_ls_restrained_S_all 0.985
_refine_ls_R_factor_all 0.2408
_refine_ls_R_factor_gt 0.1953
_refine_ls_shift/su_max 0.000
_refine_ls_shift/su_mean 0.000
_refine_ls_structure_factor_coef Fsqd
_refine_ls_weighting_details 'calc w=1/[\s^2^(Fo^2^)+(0.0000P)^2^+275.6259P] where P=(Fo^2^+2Fc^2^)/3'
_refine_ls_weighting_scheme calc
_refine_ls_wR_factor_gt 0.4063
_refine_ls_wR_factor_ref 0.4311
_reflns_number_gt 6086
_reflns_number_total 9272
_reflns_threshold_expression >2sigma(I)
_cod_data_source_file b700723j.txt
_cod_data_source_block 2*7
_cod_original_sg_symbol_H-M 'P 21/c'
_cod_database_code 7052165

loop_
_symmetry_equiv_pos_as_xyz
'x, y, z'
'-x, y+1/2, -z+1/2'
'-x, -y, -z'
'x, -y-1/2, z-1/2'

loop_
_atom_site_label
_atom_site_type_symbol
_atom_site_fract_x
_atom_site_fract_y
_atom_site_fract_z
_atom_site_U_iso_or_equiv
_atom_site_adp_type
_atom_site_occupancy
_atom_site_symmetry_multiplicity
_atom_site_calc_flag
_atom_site_refinement_flags
_atom_site_disorder_assembly
_atom_site_disorder_group
Zn1 Zn 0.44193(8) 0.32857(15) 0.14742(6) 0.0403(7) Uani 1 1 d . . .
O1 O 0.4265(5) 0.4344(9) 0.0947(4) 0.050(3) Uani 1 1 d DU . .
C1 C 0.4605(7) 0.5225(13) 0.0887(5) 0.043(3) Uani 1 1 d DU . .
C2 C 0.4395(8) 0.5717(14) 0.0418(6) 0.056(3) Uani 1 1 d DU . .
C3 C 0.4745(8) 0.6666(15) 0.0360(6) 0.059(4) Uani 1 1 d DU . .
H3A H 0.4596 0.7023 0.0063 0.070 Uiso 1 1 calc R . .
C4 C 0.5302(8) 0.7147(15) 0.0701(5) 0.054(4) Uani 1 1 d DU . .
H4A H 0.5524 0.7789 0.0636 0.065 Uiso 1 1 calc R . .
C5 C 0.5509(8) 0.6630(13) 0.1139(6) 0.049(3) Uani 1 1 d DU . .
H5A H 0.5877 0.6937 0.1379 0.059 Uiso 1 1 calc R . .
C6 C 0.5187(7) 0.5663(12) 0.1237(5) 0.041(3) Uani 1 1 d DU . .
C7 C 0.5421(7) 0.5240(12) 0.1710(5) 0.036(3) Uani 1 1 d DU . .
H7A H 0.5784 0.5629 0.1924 0.043 Uiso 1 1 calc R . .
N8 N 0.5186(6) 0.4385(10) 0.1872(4) 0.037(3) Uani 1 1 d DU . .
C9 C 0.5464(6) 0.4054(12) 0.2345(5) 0.035(3) Uani 1 1 d DU . .
C10 C 0.6075(7) 0.4365(12) 0.2659(5) 0.038(3) Uani 1 1 d DU . .
H10A H 0.6362 0.4808 0.2551 0.046 Uiso 1 1 calc R . .
C11 C 0.6289(7) 0.4043(13) 0.3140(5) 0.044(3) Uani 1 1 d DU . .
C12 C 0.5892(7) 0.3244(13) 0.3283(5) 0.041(3) Uani 1 1 d DU . .
C13 C 0.5273(7) 0.2916(13) 0.2960(5) 0.040(3) Uani 1 1 d DU . .
H13A H 0.5005 0.2397 0.3055 0.047 Uiso 1 1 calc R . .
C14 C 0.5050(7) 0.3329(13) 0.2512(5) 0.040(3) Uani 1 1 d DU . .
N15 N 0.4448(5) 0.2995(10) 0.2159(4) 0.038(3) Uani 1 1 d DU . .
C16 C 0.3947(7) 0.2706(13) 0.2284(6) 0.043(3) Uani 1 1 d DU . .
H16A H 0.4002 0.2699 0.2606 0.051 Uiso 1 1 calc R . .
C17 C 0.3315(7) 0.2397(14) 0.1954(6) 0.048(3) Uani 1 1 d DU . .
C18 C 0.2820(8) 0.2131(14) 0.2167(6) 0.055(3) Uani 1 1 d DU . .
H18A H 0.2941 0.2168 0.2496 0.066 Uiso 1 1 calc R . .
C19 C 0.2195(8) 0.1831(15) 0.1912(6) 0.058(3) Uani 1 1 d DU . .
H19A H 0.1885 0.1654 0.2061 0.070 Uiso 1 1 calc R . .
C20 C 0.2005(8) 0.1785(15) 0.1414(6) 0.056(3) Uani 1 1 d DU . .
H20A H 0.1567 0.1578 0.1232 0.068 Uiso 1 1 calc R . .
C21 C 0.2460(7) 0.2042(14) 0.1197(6) 0.054(3) Uani 1 1 d DU . .
O22 O 0.3548(5) 0.2565(9) 0.1253(4) 0.050(3) Uani 1 1 d DU . .
C22 C 0.3131(7) 0.2350(13) 0.1461(6) 0.046(3) Uani 1 1 d DU . .
C23 C 0.2269(9) 0.2036(16) 0.0665(6) 0.067(4) Uani 1 1 d DU . .
H23A H 0.2617 0.1602 0.0587 0.080 Uiso 1 1 calc R . .
C24 C 0.2266(11) 0.3248(17) 0.0483(8) 0.089(6) Uani 1 1 d DU . .
H24A H 0.2694 0.3606 0.0641 0.133 Uiso 1 1 calc R . .
H24B H 0.1917 0.3689 0.0543 0.133 Uiso 1 1 calc R . .
H24C H 0.2184 0.3227 0.0147 0.133 Uiso 1 1 calc R . .
C25 C 0.1614(9) 0.1429(17) 0.0430(7) 0.075(5) Uani 1 1 d DU . .
H25A H 0.1633 0.0663 0.0560 0.112 Uiso 1 1 calc R . .
H25B H 0.1531 0.1376 0.0094 0.112 Uiso 1 1 calc R . .
H25C H 0.1257 0.1860 0.0483 0.112 Uiso 1 1 calc R . .
C26 C 0.3809(9) 0.5205(17) 0.0044(6) 0.067(4) Uani 1 1 d DU . .
H26A H 0.3816 0.4362 0.0090 0.080 Uiso 1 1 calc R . .
C27 C 0.3205(10) 0.566(2) 0.0098(7) 0.082(5) Uani 1 1 d DU . .
H27A H 0.3199 0.5483 0.0410 0.123 Uiso 1 1 calc R . .
H27B H 0.2819 0.5321 -0.0137 0.123 Uiso 1 1 calc R . .
H27C H 0.3193 0.6491 0.0056 0.123 Uiso 1 1 calc R . .
C28 C 0.3805(11) 0.545(2) -0.0454(7) 0.087(6) Uani 1 1 d DU . .
H28A H 0.3418 0.5094 -0.0681 0.131 Uiso 1 1 calc R . .
H28B H 0.4207 0.5141 -0.0491 0.131 Uiso 1 1 calc R . .
H28C H 0.3789 0.6276 -0.0506 0.131 Uiso 1 1 calc R . .
C29 C 0.6921(7) 0.4354(14) 0.3439(5) 0.049(3) Uani 1 1 d DU . .
H29A H 0.7196 0.4828 0.3330 0.059 Uiso 1 1 calc R . .
C30 C 0.7138(8) 0.3962(14) 0.3892(6) 0.054(4) Uani 1 1 d DU . .
H30A H 0.7562 0.4175 0.4097 0.065 Uiso 1 1 calc R . .
C31 C 0.6724(8) 0.3230(15) 0.4056(6) 0.054(3) Uani 1 1 d DU . .
H31A H 0.6871 0.2995 0.4372 0.064 Uiso 1 1 calc R . .
C32 C 0.6113(7) 0.2867(14) 0.3756(5) 0.045(3) Uani 1 1 d DU . .
H32A H 0.5846 0.2375 0.3864 0.054 Uiso 1 1 calc R . .
N1 N 0.4932(7) 0.1974(12) 0.1278(5) 0.058(3) Uani 1 1 d DU . .
C34 C 0.4581(10) 0.1675(18) 0.0790(7) 0.076(4) Uani 1 1 d DU . .
H34A H 0.4556 0.2351 0.0592 0.092 Uiso 1 1 calc R . .
H34B H 0.4125 0.1439 0.0754 0.092 Uiso 1 1 calc R . .
C35 C 0.4930(10) 0.0708(18) 0.0632(7) 0.082(4) Uani 1 1 d DU . .
H35A H 0.4637 0.0035 0.0547 0.098 Uiso 1 1 calc R . .
H35B H 0.5031 0.0949 0.0352 0.098 Uiso 1 1 calc R . .
C36 C 0.5520(10) 0.0416(16) 0.0990(7) 0.071(4) Uani 1 1 d DU . .
H36A H 0.5747 -0.0200 0.0875 0.086 Uiso 1 1 calc R . .
C37 C 0.5981(10) 0.1432(16) 0.1137(7) 0.072(4) Uani 1 1 d DU . .
H37A H 0.6080 0.1748 0.0867 0.086 Uiso 1 1 calc R . .
H37B H 0.6401 0.1208 0.1379 0.086 Uiso 1 1 calc R . .
C38 C 0.5613(9) 0.2312(15) 0.1330(7) 0.064(4) Uani 1 1 d DU . .
H38A H 0.5862 0.2434 0.1664 0.077 Uiso 1 1 calc R . .
H38B H 0.5600 0.3045 0.1167 0.077 Uiso 1 1 calc R . .
C39 C 0.4987(9) 0.0911(15) 0.1564(7) 0.063(4) Uani 1 1 d DU . .
H39A H 0.4539 0.0634 0.1530 0.076 Uiso 1 1 calc R . .
H39B H 0.5214 0.1096 0.1897 0.076 Uiso 1 1 calc R . .
C40 C 0.5364(10) -0.0030(16) 0.1421(7) 0.072(4) Uani 1 1 d DU . .
H40A H 0.5094 -0.0730 0.1340 0.086 Uiso 1 1 calc R . .
H40B H 0.5778 -0.0206 0.1678 0.086 Uiso 1 1 calc R . .
Zn1A Zn 0.87843(17) 0.2117(3) 0.16739(12) 0.0413(12) Uani 0.492(4) 1 d P A 1
O1A O 0.8921(10) 0.2813(18) 0.1143(7) 0.048(4) Uani 0.492(4) 1 d PDU A 1
C1A C 0.9427(13) 0.305(3) 0.1057(9) 0.048(4) Uani 0.492(4) 1 d PDU A 1
C2A C 0.9384(14) 0.322(3) 0.0564(10) 0.053(4) Uani 0.492(4) 1 d PDU A 1
C3A C 0.9929(16) 0.355(3) 0.0464(12) 0.050(4) Uani 0.492(4) 1 d PDU A 1
H3AA H 0.9879 0.3696 0.0147 0.060 Uiso 0.492(4) 1 calc PR A 1
C4A C 1.0565(15) 0.370(3) 0.0803(10) 0.048(4) Uani 0.492(4) 1 d PDU A 1
H4AA H 1.0924 0.3986 0.0723 0.057 Uiso 0.492(4) 1 calc PR A 1
C5A C 1.0639(16) 0.340(3) 0.1261(10) 0.044(4) Uani 0.492(4) 1 d PDU A 1
H5AA H 1.1068 0.3385 0.1488 0.053 Uiso 0.492(4) 1 calc PR A 1
C6A C 1.0091(13) 0.312(3) 0.1392(9) 0.044(4) Uani 0.492(4) 1 d PDU A 1
C7A C 1.0211(15) 0.275(3) 0.1869(9) 0.042(4) Uani 0.492(4) 1 d PDU A 1
H7AA H 1.0657 0.2715 0.2070 0.050 Uiso 0.492(4) 1 calc PR A 1
N8A N 0.9762(11) 0.2471(19) 0.2045(7) 0.038(4) Uani 0.492(4) 1 d PDU A 1
C9A C 0.9970(13) 0.208(2) 0.2514(8) 0.038(4) Uani 0.492(4) 1 d PDU A 1
C10A C 1.0528(13) 0.246(2) 0.2875(8) 0.040(4) Uani 0.492(4) 1 d PDU A 1
H10B H 1.0828 0.2955 0.2803 0.048 Uiso 0.492(4) 1 calc PR A 1
C11A C 1.0663(13) 0.213(3) 0.3349(8) 0.044(4) Uani 0.492(4) 1 d PDU A 1
C12A C 1.0169(12) 0.147(2) 0.3460(8) 0.041(4) Uani 0.492(4) 1 d PDU A 1
C13A C 0.9630(13) 0.108(3) 0.3100(8) 0.040(4) Uani 0.492(4) 1 d PDU A 1
H13B H 0.9331 0.0579 0.3173 0.049 Uiso 0.492(4) 1 calc PR A 1
C14A C 0.9504(12) 0.136(2) 0.2644(8) 0.040(4) Uani 0.492(4) 1 d PDU A 1
N15A N 0.8944(11) 0.103(2) 0.2254(7) 0.040(4) Uani 0.492(4) 1 d PDU A 1
C16A C 0.8576(14) 0.016(2) 0.2277(10) 0.041(4) Uani 0.492(4) 1 d PDU A 1
H16B H 0.8674 -0.0203 0.2571 0.050 Uiso 0.492(4) 1 calc PR A 1
C17A C 0.8042(15) -0.030(3) 0.1902(10) 0.041(4) Uani 0.492(4) 1 d PDU A 1
C18A C 0.7676(15) -0.124(3) 0.2012(10) 0.044(4) Uani 0.492(4) 1 d PDU A 1
H18B H 0.7768 -0.1481 0.2325 0.053 Uiso 0.492(4) 1 calc PR A 1
C19A C 0.7207(14) -0.174(3) 0.1660(9) 0.045(4) Uani 0.492(4) 1 d PDU A 1
H19B H 0.6948 -0.2330 0.1727 0.054 Uiso 0.492(4) 1 calc PR A 1
C20A C 0.7089(16) -0.143(3) 0.1190(10) 0.045(4) Uani 0.492(4) 1 d PDU A 1
H20B H 0.6762 -0.1829 0.0951 0.054 Uiso 0.492(4) 1 calc PR A 1
C21A C 0.7420(19) -0.057(3) 0.1066(11) 0.045(4) Uani 0.492(4) 1 d PDU A 1
O22A O 0.8141(9) 0.0953(16) 0.1311(7) 0.042(4) Uani 0.492(4) 1 d PDU A 1
C22A C 0.7863(15) 0.013(2) 0.1439(9) 0.042(4) Uani 0.492(4) 1 d PDU A 1
C23A C 0.7298(19) -0.029(3) 0.0563(11) 0.050(4) Uani 0.492(4) 1 d PDU A 1
H23B H 0.7734 -0.0189 0.0518 0.060 Uiso 0.492(4) 1 calc PR A 1
C24A C 0.691(2) -0.118(3) 0.0224(13) 0.062(7) Uani 0.492(4) 1 d PDU A 1
H24D H 0.7126 -0.1924 0.0307 0.093 Uiso 0.492(4) 1 calc PR A 1
H24E H 0.6879 -0.0980 -0.0093 0.093 Uiso 0.492(4) 1 calc PR A 1
H24F H 0.6461 -0.1232 0.0241 0.093 Uiso 0.492(4) 1 calc PR A 1
C25A C 0.6884(19) 0.082(3) 0.0393(12) 0.063(7) Uani 0.492(4) 1 d PDU A 1
H25D H 0.7088 0.1452 0.0601 0.095 Uiso 0.492(4) 1 calc PR A 1
H25E H 0.6434 0.0701 0.0393 0.095 Uiso 0.492(4) 1 calc PR A 1
H25F H 0.6870 0.1003 0.0076 0.095 Uiso 0.492(4) 1 calc PR A 1
C26A C 0.8714(17) 0.307(3) 0.0223(11) 0.063(5) Uani 0.492(4) 1 d PDU A 1
H26B H 0.8401 0.3412 0.0364 0.076 Uiso 0.492(4) 1 calc PR A 1
C27A C 0.8528(19) 0.186(3) 0.0130(13) 0.070(7) Uani 0.492(4) 1 d PDU A 1
H27D H 0.8612 0.1456 0.0426 0.105 Uiso 0.492(4) 1 calc PR A 1
H27E H 0.8791 0.1511 -0.0041 0.105 Uiso 0.492(4) 1 calc PR A 1
H27F H 0.8059 0.1801 -0.0056 0.105 Uiso 0.492(4) 1 calc PR A 1
C28A C 0.8580(19) 0.366(3) -0.0251(11) 0.068(7) Uani 0.492(4) 1 d PDU A 1
H28D H 0.8134 0.3460 -0.0458 0.103 Uiso 0.492(4) 1 calc PR A 1
H28E H 0.8903 0.3395 -0.0390 0.103 Uiso 0.492(4) 1 calc PR A 1
H28F H 0.8615 0.4482 -0.0208 0.103 Uiso 0.492(4) 1 calc PR A 1
C29A C 1.1214(15) 0.252(3) 0.3712(9) 0.053(5) Uani 0.492(4) 1 d PDU A 1
H29B H 1.1514 0.3023 0.3644 0.064 Uiso 0.492(4) 1 calc PR A 1
C30A C 1.1335(16) 0.218(3) 0.4181(10) 0.060(6) Uani 0.492(4) 1 d PDU A 1
H30B H 1.1722 0.2409 0.4425 0.072 Uiso 0.492(4) 1 calc PR A 1
C31A C 1.0860(15) 0.149(3) 0.4270(11) 0.060(6) Uani 0.492(4) 1 d PDU A 1
H31B H 1.0928 0.1271 0.4583 0.072 Uiso 0.492(4) 1 calc PR A 1
C32A C 1.0309(15) 0.112(3) 0.3934(9) 0.054(5) Uani 0.492(4) 1 d PDU A 1
H32B H 1.0014 0.0619 0.4011 0.065 Uiso 0.492(4) 1 calc PR A 1
N1A N 0.8216(16) 0.343(3) 0.1847(12) 0.085(5) Uani 0.492(4) 1 d PDU A 1
C34A C 0.803(2) 0.308(3) 0.2269(14) 0.087(6) Uani 0.492(4) 1 d PDU A 1
H34C H 0.7803 0.2330 0.2215 0.105 Uiso 0.492(4) 1 calc PR A 1
H34D H 0.8421 0.3032 0.2552 0.105 Uiso 0.492(4) 1 calc PR A 1
C35A C 0.756(2) 0.400(3) 0.2321(15) 0.091(6) Uani 0.492(4) 1 d PDU A 1
H35C H 0.7110 0.3681 0.2238 0.109 Uiso 0.492(4) 1 calc PR A 1
H35D H 0.7701 0.4244 0.2651 0.109 Uiso 0.492(4) 1 calc PR A 1
C36A C 0.7541(18) 0.494(3) 0.2047(13) 0.090(6) Uani 0.492(4) 1 d PDU A 1
H36B H 0.7263 0.5533 0.2126 0.108 Uiso 0.492(4) 1 calc PR A 1
C37A C 0.8230(18) 0.544(3) 0.2144(16) 0.091(6) Uani 0.492(4) 1 d PDU A 1
H37C H 0.8441 0.5623 0.2478 0.109 Uiso 0.492(4) 1 calc PR A 1
H37D H 0.8212 0.6138 0.1958 0.109 Uiso 0.492(4) 1 calc PR A 1
C38A C 0.8603(18) 0.449(3) 0.1996(16) 0.086(6) Uani 0.492(4) 1 d PDU A 1
H38C H 0.8739 0.4768 0.1737 0.103 Uiso 0.492(4) 1 calc PR A 1
H38D H 0.9008 0.4309 0.2260 0.103 Uiso 0.492(4) 1 calc PR A 1
C39A C 0.763(2) 0.370(4) 0.1455(13) 0.092(6) Uani 0.492(4) 1 d PDU A 1
H39C H 0.7325 0.3048 0.1396 0.110 Uiso 0.492(4) 1 calc PR A 1
H39D H 0.7760 0.3805 0.1176 0.110 Uiso 0.492(4) 1 calc PR A 1
C40A C 0.727(2) 0.475(4) 0.1519(13) 0.092(6) Uani 0.492(4) 1 d PDU A 1
H40C H 0.6787 0.4629 0.1408 0.110 Uiso 0.492(4) 1 calc PR A 1
H40D H 0.7370 0.5413 0.1351 0.110 Uiso 0.492(4) 1 calc PR A 1
Zn1B Zn 0.94840(17) 0.0581(3) 0.14832(13) 0.0419(12) Uani 0.508(4) 1 d P A 2
O1B O 0.8577(10) -0.0043(18) 0.1224(7) 0.045(4) Uani 0.508(4) 1 d PDU A 2
C1B C 0.8146(13) -0.035(3) 0.1397(9) 0.043(3) Uani 0.508(4) 1 d PDU A 2
C2B C 0.7483(17) -0.075(3) 0.1105(10) 0.045(3) Uani 0.508(4) 1 d PDU A 2
C3B C 0.7026(15) -0.100(3) 0.1318(10) 0.043(4) Uani 0.508(4) 1 d PDU A 2
H3BA H 0.6586 -0.1148 0.1122 0.052 Uiso 0.508(4) 1 calc PR A 2
C4B C 0.7161(13) -0.104(3) 0.1804(9) 0.043(4) Uani 0.508(4) 1 d PDU A 2
H4BA H 0.6848 -0.1319 0.1934 0.051 Uiso 0.508(4) 1 calc PR A 2
C5B C 0.7772(13) -0.066(3) 0.2078(10) 0.043(4) Uani 0.508(4) 1 d PDU A 2
H5BA H 0.7873 -0.0632 0.2406 0.052 Uiso 0.508(4) 1 calc PR A 2
C6B C 0.8251(13) -0.031(3) 0.1892(9) 0.042(4) Uani 0.508(4) 1 d PDU A 2
C7B C 0.8879(12) 0.003(3) 0.2206(10) 0.041(4) Uani 0.508(4) 1 d PDU A 2
H7BA H 0.8905 0.0083 0.2522 0.049 Uiso 0.508(4) 1 calc PR A 2
N8B N 0.9407(10) 0.029(2) 0.2133(7) 0.042(4) Uani 0.508(4) 1 d PDU A 2
C9B C 0.9987(12) 0.060(2) 0.2502(9) 0.040(4) Uani 0.508(4) 1 d PDU A 2
C10B C 1.0164(13) 0.021(3) 0.2966(9) 0.045(4) Uani 0.508(4) 1 d PDU A 2
H10C H 0.9880 -0.0303 0.3046 0.054 Uiso 0.508(4) 1 calc PR A 2
C11B C 1.0762(13) 0.057(3) 0.3322(9) 0.046(4) Uani 0.508(4) 1 d PDU A 2
C12B C 1.1198(13) 0.136(2) 0.3188(9) 0.046(4) Uani 0.508(4) 1 d PDU A 2
C13B C 1.1036(12) 0.168(3) 0.2725(8) 0.042(4) Uani 0.508(4) 1 d PDU A 2
H13C H 1.1340 0.2117 0.2633 0.050 Uiso 0.508(4) 1 calc PR A 2
C14B C 1.0453(12) 0.137(2) 0.2400(8) 0.041(4) Uani 0.508(4) 1 d PDU A 2
N15B N 1.0225(11) 0.169(2) 0.1911(7) 0.044(4) Uani 0.508(4) 1 d PDU A 2
C16B C 1.0488(15) 0.250(2) 0.1761(9) 0.042(4) Uani 0.508(4) 1 d PDU A 2
H16C H 1.0847 0.2879 0.1985 0.051 Uiso 0.508(4) 1 calc PR A 2
C17B C 1.0297(15) 0.292(3) 0.1286(9) 0.045(4) Uani 0.508(4) 1 d PDU A 2
C18B C 1.0700(16) 0.386(3) 0.1235(11) 0.044(4) Uani 0.508(4) 1 d PDU A 2
H18C H 1.1068 0.4114 0.1490 0.053 Uiso 0.508(4) 1 calc PR A 2
C19B C 1.0539(15) 0.437(3) 0.0822(10) 0.047(4) Uani 0.508(4) 1 d PDU A 2
H19C H 1.0764 0.5043 0.0783 0.057 Uiso 0.508(4) 1 calc PR A 2
C20B C 1.0029(16) 0.390(3) 0.0442(12) 0.046(4) Uani 0.508(4) 1 d PDU A 2
H20C H 0.9962 0.4234 0.0145 0.055 Uiso 0.508(4) 1 calc PR A 2
C21B C 0.9625(15) 0.304(3) 0.0455(9) 0.048(4) Uani 0.508(4) 1 d PDU A 2
O22B O 0.9422(9) 0.1609(16) 0.0960(7) 0.045(4) Uani 0.508(4) 1 d PDU A 2
C22B C 0.9781(14) 0.244(2) 0.0906(9) 0.046(4) Uani 0.508(4) 1 d PDU A 2
C23B C 0.9066(14) 0.253(3) 0.0054(10) 0.057(4) Uani 0.508(4) 1 d PDU A 2
H23C H 0.9090 0.1678 0.0085 0.069 Uiso 0.508(4) 1 calc PR A 2
C24B C 0.909(2) 0.284(4) -0.0417(11) 0.078(7) Uani 0.508(4) 1 d PDU A 2
H24G H 0.9515 0.2594 -0.0440 0.116 Uiso 0.508(4) 1 calc PR A 2
H24H H 0.9050 0.3668 -0.0458 0.116 Uiso 0.508(4) 1 calc PR A 2
H24I H 0.8730 0.2466 -0.0660 0.116 Uiso 0.508(4) 1 calc PR A 2
C25B C 0.8383(16) 0.292(4) 0.0061(14) 0.072(6) Uani 0.508(4) 1 d PDU A 2
H25G H 0.8348 0.2751 0.0366 0.108 Uiso 0.508(4) 1 calc PR A 2
H25H H 0.8035 0.2513 -0.0182 0.108 Uiso 0.508(4) 1 calc PR A 2
H25I H 0.8335 0.3739 0.0002 0.108 Uiso 0.508(4) 1 calc PR A 2
C26B C 0.7361(17) -0.071(3) 0.0597(10) 0.047(4) Uani 0.508(4) 1 d PDU A 2
H26C H 0.7746 -0.1103 0.0553 0.056 Uiso 0.508(4) 1 calc PR A 2
C27B C 0.7338(18) 0.043(3) 0.0383(12) 0.061(6) Uani 0.508(4) 1 d PDU A 2
H27G H 0.7734 0.0859 0.0557 0.091 Uiso 0.508(4) 1 calc PR A 2
H27H H 0.6946 0.0839 0.0390 0.091 Uiso 0.508(4) 1 calc PR A 2
H27I H 0.7319 0.0340 0.0060 0.091 Uiso 0.508(4) 1 calc PR A 2
C28B C 0.6746(17) -0.141(3) 0.0311(13) 0.057(7) Uani 0.508(4) 1 d PDU A 2
H28G H 0.6698 -0.1387 -0.0020 0.085 Uiso 0.508(4) 1 calc PR A 2
H28H H 0.6351 -0.1093 0.0354 0.085 Uiso 0.508(4) 1 calc PR A 2
H28I H 0.6802 -0.2205 0.0418 0.085 Uiso 0.508(4) 1 calc PR A 2
C29B C 1.0925(14) 0.024(3) 0.3784(9) 0.052(5) Uani 0.508(4) 1 d PDU A 2
H29G H 1.0619 -0.0192 0.3878 0.062 Uiso 0.508(4) 1 calc PR A 2
C30B C 1.1552(14) 0.054(3) 0.4119(10) 0.051(5) Uani 0.508(4) 1 d PDU A 2
H29C H 1.1690 0.0241 0.4426 0.062 Uiso 0.508(4) 1 calc PR A 2
C31B C 1.1955(14) 0.128(3) 0.3975(10) 0.050(5) Uani 0.508(4) 1 d PDU A 2
H31C H 1.2350 0.1547 0.4201 0.059 Uiso 0.508(4) 1 calc PR A 2
C32B C 1.1810(13) 0.163(3) 0.3527(9) 0.046(5) Uani 0.508(4) 1 d PDU A 2
H32C H 1.2122 0.2070 0.3442 0.055 Uiso 0.508(4) 1 calc PR A 2
N1B N 1.0066(12) -0.075(2) 0.1342(9) 0.056(4) Uani 0.508(4) 1 d PDU A 2
C34B C 0.9753(17) -0.106(3) 0.0837(11) 0.064(5) Uani 0.508(4) 1 d PDU A 2
H34E H 0.9799 -0.0425 0.0637 0.077 Uiso 0.508(4) 1 calc PR A 2
H34F H 0.9277 -0.1217 0.0765 0.077 Uiso 0.508(4) 1 calc PR A 2
C35B C 1.0114(16) -0.215(3) 0.0746(11) 0.065(5) Uani 0.508(4) 1 d PDU A 2
H35E H 0.9825 -0.2825 0.0711 0.078 Uiso 0.508(4) 1 calc PR A 2
H35F H 1.0214 -0.2058 0.0455 0.078 Uiso 0.508(4) 1 calc PR A 2
C36B C 1.0711(15) -0.232(3) 0.1128(10) 0.061(5) Uani 0.508(4) 1 d PDU A 2
H36C H 1.0976 -0.2936 0.1051 0.073 Uiso 0.508(4) 1 calc PR A 2
C37B C 1.1137(16) -0.124(3) 0.1277(15) 0.059(5) Uani 0.508(4) 1 d PDU A 2
H37E H 1.1557 -0.1421 0.1527 0.071 Uiso 0.508(4) 1 calc PR A 2
H37G H 1.1236 -0.0911 0.1010 0.071 Uiso 0.508(4) 1 calc PR A 2
C38B C 1.0748(15) -0.046(3) 0.1443(12) 0.057(5) Uani 0.508(4) 1 d PDU A 2
H37H H 1.0957 -0.0388 0.1785 0.069 Uiso 0.508(4) 1 calc PR A 2
H37F H 1.0768 0.0300 0.1307 0.069 Uiso 0.508(4) 1 calc PR A 2
C39B C 1.0142(17) -0.174(3) 0.1664(11) 0.061(5) Uani 0.508(4) 1 d PDU A 2
H39E H 1.0314 -0.1470 0.1991 0.073 Uiso 0.508(4) 1 calc PR A 2
H39F H 0.9706 -0.2095 0.1611 0.073 Uiso 0.508(4) 1 calc PR A 2
C40B C 1.0601(17) -0.260(3) 0.1587(11) 0.063(5) Uani 0.508(4) 1 d PDU A 2
H40E H 1.0410 -0.3370 0.1571 0.075 Uiso 0.508(4) 1 calc PR A 2
H40F H 1.1026 -0.2580 0.1848 0.075 Uiso 0.508(4) 1 calc PR A 2
C41 C 0.7093(11) 0.124(2) 0.3172(8) 0.092(5) Uani 1 1 d DU . .
Cl1C Cl 0.6699(8) 0.1017(15) 0.2647(5) 0.122(5) Uani 0.471(10) 1 d PDU B 1
Cl2C Cl 0.6840(9) 0.0293(12) 0.3570(5) 0.118(5) Uani 0.471(10) 1 d PDU B 1
Cl3C Cl 0.7944(8) 0.128(2) 0.3295(7) 0.151(6) Uani 0.471(10) 1 d PDU B 1
Cl1D Cl 0.7274(9) 0.1893(14) 0.2682(6) 0.138(5) Uani 0.529(10) 1 d PU B 2
Cl2D Cl 0.6309(7) 0.0563(13) 0.2866(6) 0.129(5) Uani 0.529(10) 1 d PU B 2
Cl3D Cl 0.7669(8) 0.0293(14) 0.3426(5) 0.124(5) Uani 0.529(10) 1 d PU B 2
C42 C 0.7820(15) 0.359(3) 0.1679(11) 0.087(7) Uani 0.262(11) 1 d PDU C 3
Cl4 Cl 0.7652(11) 0.2524(18) 0.1353(8) 0.101(7) Uani 0.262(11) 1 d PDU C 3
Cl5 Cl 0.8537(10) 0.333(2) 0.2218(8) 0.110(7) Uani 0.262(11) 1 d PDU C 3
Cl6 Cl 0.7127(10) 0.413(2) 0.1779(8) 0.092(6) Uani 0.262(11) 1 d PDU C 3
C43 C 0.9654(18) 0.034(4) 0.1224(12) 0.056(6) Uani 0.135(9) 1 d PDU D 4
Cl7 Cl 1.0088(14) -0.005(3) 0.1720(9) 0.051(7) Uani 0.135(9) 1 d PDU D 4
Cl8 Cl 1.0072(19) 0.019(4) 0.0785(11) 0.069(7) Uani 0.135(9) 1 d PDU D 4
Cl9 Cl 0.8855(14) -0.019(4) 0.1053(14) 0.095(9) Uani 0.135(9) 1 d PDU D 4
C44 C 1.0263(16) -0.064(3) 0.1175(13) 0.063(6) Uani 0.164(10) 1 d PDU E 5
Cl10 Cl 0.9738(13) -0.161(3) 0.1047(12) 0.091(7) Uani 0.164(10) 1 d PDU E 5
Cl11 Cl 1.0217(16) 0.026(3) 0.0663(11) 0.075(9) Uani 0.164(10) 1 d PDU E 5
Cl12 Cl 1.1057(12) -0.111(2) 0.1486(8) 0.053(7) Uani 0.164(10) 1 d PDU E 5

loop_
_atom_site_aniso_label
_atom_site_aniso_U_11
_atom_site_aniso_U_22
_atom_site_aniso_U_33
_atom_site_aniso_U_23
_atom_site_aniso_U_13
_atom_site_aniso_U_12
Zn1 0.0323(10) 0.0325(10) 0.0517(12) -0.0045(9) 0.0085(8) 0.0001(8)
O1 0.043(5) 0.048(6) 0.054(6) 0.000(5) 0.012(5) -0.002(4)
C1 0.043(6) 0.037(6) 0.050(5) -0.007(5) 0.017(5) 0.004(5)
C2 0.060(6) 0.047(6) 0.058(6) -0.001(5) 0.016(5) 0.006(5)
C3 0.066(7) 0.050(7) 0.057(7) 0.004(6) 0.016(5) -0.001(6)
C4 0.060(7) 0.050(7) 0.051(6) 0.008(5) 0.018(6) -0.004(6)
C5 0.055(7) 0.041(6) 0.051(6) 0.005(5) 0.017(5) -0.004(5)
C6 0.041(6) 0.032(5) 0.049(5) -0.001(5) 0.016(5) 0.003(5)
C7 0.032(6) 0.034(6) 0.044(6) -0.002(5) 0.015(5) 0.009(5)
N8 0.035(5) 0.033(5) 0.041(5) -0.003(4) 0.008(4) 0.000(5)
C9 0.032(5) 0.036(6) 0.037(5) -0.004(5) 0.011(4) 0.002(5)
C10 0.033(5) 0.035(6) 0.046(5) 0.001(5) 0.014(5) 0.000(5)
C11 0.038(5) 0.040(6) 0.046(5) 0.008(5) 0.004(5) -0.007(5)
C12 0.040(5) 0.041(6) 0.042(5) 0.003(5) 0.013(4) -0.001(5)
C13 0.038(6) 0.039(6) 0.045(5) -0.005(5) 0.019(5) -0.006(5)
C14 0.033(5) 0.040(6) 0.045(5) -0.006(5) 0.012(4) -0.003(5)
N15 0.031(5) 0.037(6) 0.046(5) -0.002(5) 0.013(4) 0.003(4)
C16 0.038(5) 0.039(6) 0.053(6) -0.004(6) 0.018(5) -0.001(5)
C17 0.038(5) 0.042(6) 0.063(6) -0.012(6) 0.015(5) 0.004(5)
C18 0.049(6) 0.051(7) 0.069(7) -0.018(6) 0.026(5) -0.004(6)
C19 0.046(6) 0.052(7) 0.079(7) -0.011(7) 0.025(6) 0.007(6)
C20 0.039(6) 0.049(7) 0.078(6) -0.005(6) 0.015(5) 0.007(6)
C21 0.041(5) 0.044(6) 0.069(6) 0.004(5) 0.010(5) 0.005(5)
O22 0.038(5) 0.049(6) 0.057(6) -0.006(5) 0.009(4) 0.000(5)
C22 0.039(5) 0.033(6) 0.061(5) 0.001(5) 0.012(4) 0.004(5)
C23 0.052(7) 0.060(7) 0.075(7) 0.013(7) 0.006(6) -0.008(6)
C24 0.081(10) 0.066(9) 0.097(10) 0.023(8) -0.001(8) -0.004(8)
C25 0.063(9) 0.074(9) 0.073(9) 0.012(8) 0.004(7) -0.009(7)
C26 0.064(7) 0.064(8) 0.062(7) 0.003(7) 0.009(6) 0.002(6)
C27 0.075(8) 0.085(10) 0.077(10) -0.013(9) 0.014(7) 0.001(8)
C28 0.092(10) 0.091(11) 0.072(8) -0.002(9) 0.020(8) -0.002(9)
C29 0.040(6) 0.046(7) 0.054(6) 0.001(6) 0.007(5) -0.009(5)
C30 0.050(6) 0.051(7) 0.050(6) -0.001(6) 0.003(5) -0.007(6)
C31 0.056(7) 0.054(7) 0.045(6) 0.004(6) 0.009(5) -0.005(6)
C32 0.044(6) 0.050(7) 0.042(6) 0.006(5) 0.016(5) -0.005(5)
N1 0.061(6) 0.047(6) 0.070(6) -0.006(5) 0.028(5) 0.000(5)
C34 0.084(7) 0.071(7) 0.070(7) -0.012(6) 0.021(6) 0.011(6)
C35 0.094(8) 0.075(8) 0.077(7) -0.016(6) 0.030(6) 0.012(7)
C36 0.082(7) 0.065(6) 0.083(7) -0.009(6) 0.047(6) 0.010(6)
C37 0.078(7) 0.063(7) 0.089(8) -0.002(6) 0.047(6) 0.007(6)
C38 0.066(6) 0.055(7) 0.083(7) -0.006(6) 0.040(6) 0.001(6)
C39 0.067(7) 0.062(7) 0.075(7) 0.006(6) 0.041(6) 0.001(6)
C40 0.079(7) 0.063(7) 0.083(7) 0.006(6) 0.040(6) 0.007(6)
Zn1A 0.039(2) 0.045(2) 0.036(2) -0.0024(17) 0.0079(17) 0.0018(17)
O1A 0.050(7) 0.044(9) 0.042(8) 0.006(7) 0.006(7) -0.009(7)
C1A 0.050(6) 0.044(7) 0.048(6) 0.005(6) 0.016(5) -0.004(6)
C2A 0.055(6) 0.050(6) 0.053(5) 0.003(6) 0.019(5) 0.001(6)
C3A 0.055(6) 0.049(7) 0.050(6) 0.002(6) 0.023(5) 0.006(6)
C4A 0.052(6) 0.048(7) 0.049(6) 0.001(6) 0.026(5) 0.002(6)
C5A 0.046(6) 0.044(7) 0.047(6) -0.001(6) 0.023(5) 0.001(6)
C6A 0.046(6) 0.041(6) 0.046(5) -0.001(5) 0.018(5) -0.002(6)
C7A 0.045(7) 0.037(7) 0.044(6) -0.001(6) 0.015(5) -0.005(6)
N8A 0.042(7) 0.033(7) 0.038(6) -0.007(6) 0.014(5) -0.005(6)
C9A 0.040(6) 0.034(7) 0.041(6) -0.002(6) 0.015(5) -0.002(6)
C10A 0.039(7) 0.038(7) 0.043(6) -0.002(6) 0.015(6) -0.003(6)
C11A 0.042(6) 0.045(7) 0.044(6) -0.001(6) 0.014(5) -0.003(6)
C12A 0.038(7) 0.044(8) 0.043(6) -0.001(6) 0.015(6) 0.002(6)
C13A 0.036(7) 0.044(8) 0.044(6) 0.001(6) 0.017(6) -0.002(6)
C14A 0.039(6) 0.039(7) 0.043(6) -0.001(6) 0.017(5) -0.001(5)
N15A 0.038(6) 0.039(6) 0.045(6) 0.001(6) 0.017(5) -0.002(5)
C16A 0.040(7) 0.040(7) 0.045(6) -0.001(6) 0.015(6) -0.001(6)
C17A 0.041(6) 0.042(6) 0.042(5) -0.003(5) 0.016(5) 0.000(5)
C18A 0.043(7) 0.044(7) 0.043(6) -0.003(6) 0.012(6) -0.003(6)
C19A 0.043(7) 0.045(7) 0.044(7) -0.003(6) 0.011(6) -0.003(6)
C20A 0.043(7) 0.043(7) 0.045(6) -0.004(6) 0.011(6) 0.000(6)
C21A 0.044(6) 0.047(6) 0.046(5) -0.003(5) 0.015(5) 0.000(5)
O22A 0.045(7) 0.044(7) 0.042(6) -0.006(6) 0.021(6) -0.002(6)
C22A 0.042(6) 0.043(6) 0.042(5) -0.004(5) 0.018(5) -0.001(5)
C23A 0.051(7) 0.054(7) 0.046(6) -0.001(6) 0.017(6) -0.003(6)
C24A 0.062(11) 0.066(10) 0.054(10) 0.000(9) 0.013(9) -0.011(9)
C25A 0.069(12) 0.068(10) 0.053(11) 0.008(9) 0.022(9) 0.006(9)
C26A 0.062(7) 0.063(8) 0.060(7) 0.003(7) 0.015(7) -0.003(7)
C27A 0.072(11) 0.065(9) 0.068(11) -0.003(9) 0.017(9) -0.004(9)
C28A 0.070(11) 0.073(11) 0.063(9) 0.003(9) 0.022(8) 0.000(10)
C29A 0.053(8) 0.054(9) 0.049(7) 0.000(7) 0.011(7) -0.007(7)
C30A 0.062(9) 0.060(9) 0.051(8) 0.000(8) 0.012(7) -0.009(7)
C31A 0.060(9) 0.060(9) 0.052(8) 0.005(8) 0.009(7) -0.009(8)
C32A 0.058(8) 0.054(9) 0.047(7) 0.002(7) 0.013(7) -0.006(7)
N1A 0.088(8) 0.085(8) 0.082(8) 0.000(7) 0.030(6) -0.004(6)
C34A 0.088(9) 0.090(9) 0.088(9) 0.002(8) 0.035(7) 0.003(7)
C35A 0.093(9) 0.090(9) 0.091(9) -0.004(7) 0.032(7) 0.006(7)
C36A 0.089(8) 0.091(8) 0.091(8) -0.005(7) 0.033(7) 0.000(7)
C37A 0.088(9) 0.092(9) 0.094(10) -0.004(8) 0.032(8) 0.000(7)
C38A 0.086(8) 0.087(9) 0.087(9) -0.001(8) 0.032(7) -0.003(7)
C39A 0.096(8) 0.088(9) 0.089(8) -0.004(7) 0.026(7) 0.005(7)
C40A 0.092(9) 0.091(9) 0.091(8) -0.006(8) 0.030(7) 0.004(7)
Zn1B 0.037(2) 0.048(2) 0.043(2) 0.0037(18) 0.0168(17) -0.0099(17)
O1B 0.049(7) 0.049(7) 0.044(7) -0.006(6) 0.026(6) 0.001(6)
C1B 0.043(5) 0.044(6) 0.044(5) -0.002(5) 0.017(4) 0.000(5)
C2B 0.045(5) 0.047(6) 0.044(5) -0.003(5) 0.017(4) 0.001(5)
C3B 0.041(6) 0.045(7) 0.044(6) -0.003(6) 0.014(5) 0.000(6)
C4B 0.041(6) 0.046(7) 0.042(6) -0.003(6) 0.016(6) 0.002(6)
C5B 0.042(6) 0.043(7) 0.044(6) 0.000(6) 0.015(5) -0.002(6)
C6B 0.042(6) 0.043(6) 0.043(5) 0.000(5) 0.016(5) -0.001(6)
C7B 0.041(6) 0.040(7) 0.044(6) 0.002(6) 0.017(6) 0.000(6)
N8B 0.040(6) 0.039(7) 0.046(7) -0.001(6) 0.013(6) -0.002(6)
C9B 0.041(6) 0.037(7) 0.042(6) -0.004(6) 0.013(5) -0.002(6)
C10B 0.044(7) 0.041(7) 0.047(6) 0.002(6) 0.011(6) -0.006(6)
C11B 0.044(7) 0.043(8) 0.048(6) 0.004(6) 0.013(6) -0.005(6)
C12B 0.043(6) 0.044(7) 0.048(6) 0.000(6) 0.012(5) -0.005(6)
C13B 0.042(7) 0.043(7) 0.042(6) -0.006(6) 0.017(6) -0.004(6)
C14B 0.042(6) 0.040(7) 0.041(6) -0.005(6) 0.015(5) -0.004(6)
N15B 0.047(7) 0.039(6) 0.044(6) -0.005(6) 0.014(5) -0.004(6)
C16B 0.042(7) 0.040(7) 0.046(6) -0.001(6) 0.017(6) -0.003(6)
C17B 0.044(6) 0.043(6) 0.049(6) 0.001(5) 0.018(5) -0.003(6)
C18B 0.044(7) 0.045(7) 0.050(6) -0.003(6) 0.026(6) 0.002(6)
C19B 0.050(7) 0.046(7) 0.053(7) 0.000(6) 0.025(6) 0.002(6)
C20B 0.049(7) 0.046(7) 0.051(6) 0.002(6) 0.028(6) 0.002(6)
C21B 0.050(6) 0.048(7) 0.051(6) 0.003(5) 0.023(5) 0.000(6)
O22B 0.041(7) 0.038(7) 0.054(7) 0.003(6) 0.013(6) -0.003(6)
C22B 0.048(6) 0.043(6) 0.049(5) 0.003(5) 0.019(5) -0.002(5)
C23B 0.059(7) 0.056(7) 0.056(6) 0.002(6) 0.019(6) -0.003(6)
C24B 0.085(12) 0.081(12) 0.066(9) 0.003(10) 0.024(8) -0.003(10)
C25B 0.066(8) 0.075(11) 0.072(10) 0.000(9) 0.019(8) -0.009(9)
C26B 0.048(7) 0.050(7) 0.044(6) -0.002(6) 0.017(5) 0.000(7)
C27B 0.061(11) 0.063(10) 0.055(10) 0.006(8) 0.017(9) 0.000(9)
C28B 0.056(11) 0.067(11) 0.051(11) 0.000(10) 0.023(8) -0.008(9)
C29B 0.053(8) 0.049(9) 0.051(7) 0.001(7) 0.014(7) -0.007(7)
C30B 0.051(8) 0.051(9) 0.051(8) 0.001(7) 0.015(7) -0.003(7)
C31B 0.046(8) 0.048(9) 0.052(8) 0.001(8) 0.012(7) -0.001(7)
C32B 0.043(8) 0.045(9) 0.049(7) -0.004(7) 0.014(6) 0.000(7)
N1B 0.058(6) 0.052(6) 0.060(6) 0.000(5) 0.023(6) -0.001(6)
C34B 0.068(7) 0.062(8) 0.064(7) 0.003(7) 0.024(6) 0.004(6)
C35B 0.066(8) 0.065(9) 0.066(8) -0.004(7) 0.025(7) 0.002(7)
C36B 0.063(8) 0.057(8) 0.065(8) -0.003(7) 0.025(6) 0.004(6)
C37B 0.061(8) 0.057(8) 0.064(9) -0.001(7) 0.026(7) 0.002(7)
C38B 0.061(7) 0.054(7) 0.060(8) -0.005(7) 0.025(6) -0.001(6)
C39B 0.065(9) 0.056(8) 0.065(8) 0.000(7) 0.026(7) 0.008(7)
C40B 0.063(9) 0.058(8) 0.070(8) 0.000(7) 0.028(7) 0.008(7)
C41 0.093(8) 0.091(10) 0.093(8) 0.002(8) 0.034(7) 0.011(7)
Cl1C 0.134(9) 0.124(9) 0.100(7) 0.008(7) 0.031(7) 0.004(8)
Cl2C 0.179(11) 0.080(8) 0.107(8) -0.012(7) 0.063(8) -0.028(8)
Cl3C 0.115(8) 0.182(12) 0.159(11) -0.014(9) 0.050(7) 0.005(9)
Cl1D 0.167(10) 0.125(9) 0.137(9) 0.031(7) 0.072(8) 0.006(8)
Cl2D 0.109(7) 0.095(8) 0.160(10) -0.012(7) 0.016(7) -0.014(6)
Cl3D 0.126(8) 0.112(8) 0.116(8) 0.012(7) 0.016(7) 0.041(7)
C42 0.091(9) 0.083(9) 0.083(10) -0.004(8) 0.026(7) 0.003(8)
Cl4 0.107(11) 0.071(10) 0.102(11) -0.010(8) 0.007(8) 0.000(8)
Cl5 0.097(9) 0.103(10) 0.104(10) 0.030(8) 0.000(8) -0.029(8)
Cl6 0.097(9) 0.096(10) 0.087(10) 0.000(8) 0.039(8) -0.001(8)
C43 0.060(9) 0.051(9) 0.058(9) -0.001(8) 0.020(7) 0.006(8)
Cl7 0.065(11) 0.038(11) 0.060(9) 0.002(9) 0.033(8) 0.001(9)
Cl8 0.079(11) 0.069(11) 0.062(10) 0.010(10) 0.027(8) 0.006(10)
Cl9 0.087(11) 0.094(14) 0.100(14) 0.000(12) 0.027(9) -0.011(11)
C44 0.066(8) 0.061(8) 0.063(8) 0.000(7) 0.023(7) 0.004(7)
Cl10 0.090(10) 0.085(10) 0.093(11) -0.001(9) 0.026(8) -0.007(8)
Cl11 0.077(13) 0.079(12) 0.072(12) 0.011(9) 0.029(9) 0.007(10)
Cl12 0.063(9) 0.060(11) 0.043(10) -0.007(8) 0.025(8) 0.006(8)

loop_
_atom_type_symbol
_atom_type_description
_atom_type_scat_dispersion_real
_atom_type_scat_dispersion_imag
_atom_type_scat_source
C C 0.0033 0.0016 'International Tables Vol C Tables 4.2.6.8 and 6.1.1.4'
H H 0.0000 0.0000 'International Tables Vol C Tables 4.2.6.8 and 6.1.1.4'
N N 0.0061 0.0033 'International Tables Vol C Tables 4.2.6.8 and 6.1.1.4'
O O 0.0106 0.0060 'International Tables Vol C Tables 4.2.6.8 and 6.1.1.4'
Zn Zn 0.2839 1.4301 'International Tables Vol C Tables 4.2.6.8 and 6.1.1.4'
Cl Cl 0.1484 0.1585 'International Tables Vol C Tables 4.2.6.8 and 6.1.1.4'

loop_
_geom_angle_atom_site_label_1
_geom_angle_atom_site_label_2
_geom_angle_atom_site_label_3
_geom_angle
_geom_angle_site_symmetry_1
_geom_angle_site_symmetry_3
_geom_angle_publ_flag
O22 Zn1 O1 96.6(4) . . ?
O22 Zn1 N15 88.5(4) . . ?
O1 Zn1 N15 148.8(5) . . ?
O22 Zn1 N1 96.9(5) . . ?
O1 Zn1 N1 100.9(5) . . ?
N15 Zn1 N1 109.0(5) . . ?
O22 Zn1 N8 158.2(5) . . ?
O1 Zn1 N8 88.0(4) . . ?
N15 Zn1 N8 77.0(4) . . ?
N1 Zn1 N8 103.1(5) . . ?
C1 O1 Zn1 131.4(9) . . ?
O1 C1 C6 124.3(13) . . ?
O1 C1 C2 116.3(13) . . ?
C6 C1 C2 119.2(14) . . ?
C3 C2 C1 116.1(15) . . ?
C3 C2 C26 124.8(16) . . ?
C1 C2 C26 119.0(15) . . ?
C2 C3 C4 125.9(16) . . ?
C2 C3 H3A 117.0 . . ?
C4 C3 H3A 117.0 . . ?
C5 C4 C3 116.6(15) . . ?
C5 C4 H4A 121.7 . . ?
C3 C4 H4A 121.7 . . ?
C4 C5 C6 122.1(15) . . ?
C4 C5 H5A 119.0 . . ?
C6 C5 H5A 119.0 . . ?
C5 C6 C1 119.8(14) . . ?
C5 C6 C7 117.2(13) . . ?
C1 C6 C7 122.6(13) . . ?
N8 C7 C6 126.7(14) . . ?
N8 C7 H7A 116.7 . . ?
C6 C7 H7A 116.7 . . ?
C7 N8 C9 121.1(12) . . ?
C7 N8 Zn1 125.7(10) . . ?
C9 N8 Zn1 113.1(9) . . ?
C10 C9 N8 127.2(13) . . ?
C10 C9 C14 117.7(13) . . ?
N8 C9 C14 115.1(12) . . ?
C9 C10 C11 122.6(13) . . ?
C9 C10 H10A 118.7 . . ?
C11 C10 H10A 118.7 . . ?
C29 C11 C10 120.1(13) . . ?
C29 C11 C12 121.3(13) . . ?
C10 C11 C12 117.8(12) . . ?
C13 C12 C32 122.0(13) . . ?
C13 C12 C11 119.0(13) . . ?
C32 C12 C11 118.9(13) . . ?
C14 C13 C12 121.6(13) . . ?
C14 C13 H13A 119.2 . . ?
C12 C13 H13A 119.2 . . ?
C13 C14 N15 125.0(13) . . ?
C13 C14 C9 120.7(12) . . ?
N15 C14 C9 113.9(12) . . ?
C16 N15 C14 118.6(12) . . ?
C16 N15 Zn1 125.8(10) . . ?
C14 N15 Zn1 114.7(9) . . ?
N15 C16 C17 122.7(14) . . ?
N15 C16 H16A 118.7 . . ?
C17 C16 H16A 118.7 . . ?
C22 C17 C16 127.6(14) . . ?
C22 C17 C18 118.7(14) . . ?
C16 C17 C18 113.7(14) . . ?
C19 C18 C17 122.2(16) . . ?
C19 C18 H18A 118.9 . . ?
C17 C18 H18A 118.9 . . ?
C18 C19 C20 119.4(16) . . ?
C18 C19 H19A 120.3 . . ?
C20 C19 H19A 120.3 . . ?
C21 C20 C19 120.2(15) . . ?
C21 C20 H20A 119.9 . . ?
C19 C20 H20A 119.9 . . ?
C20 C21 C22 121.5(15) . . ?
C20 C21 C23 121.6(14) . . ?
C22 C21 C23 116.8(14) . . ?
C22 O22 Zn1 131.4(10) . . ?
O22 C22 C17 121.5(13) . . ?
O22 C22 C21 120.6(14) . . ?
C17 C22 C21 118.0(14) . . ?
C25 C23 C24 112.0(15) . . ?
C25 C23 C21 111.9(15) . . ?
C24 C23 C21 110.3(16) . . ?
C25 C23 H23A 107.4 . . ?
C24 C23 H23A 107.4 . . ?
C21 C23 H23A 107.4 . . ?
C23 C24 H24A 109.5 . . ?
C23 C24 H24B 109.5 . . ?
H24A C24 H24B 109.5 . . ?
C23 C24 H24C 109.5 . . ?
H24A C24 H24C 109.5 . . ?
H24B C24 H24C 109.5 . . ?
C23 C25 H25A 109.5 . . ?
C23 C25 H25B 109.5 . . ?
H25A C25 H25B 109.5 . . ?
C23 C25 H25C 109.5 . . ?
H25A C25 H25C 109.5 . . ?
H25B C25 H25C 109.5 . . ?
C27 C26 C2 108.3(16) . . ?
C27 C26 C28 109.4(16) . . ?
C2 C26 C28 113.3(16) . . ?
C27 C26 H26A 108.6 . . ?
C2 C26 H26A 108.6 . . ?
C28 C26 H26A 108.6 . . ?
C26 C27 H27A 109.5 . . ?
C26 C27 H27B 109.5 . . ?
H27A C27 H27B 109.5 . . ?
C26 C27 H27C 109.5 . . ?
H27A C27 H27C 109.5 . . ?
H27B C27 H27C 109.5 . . ?
C26 C28 H28A 109.5 . . ?
C26 C28 H28B 109.5 . . ?
H28A C28 H28B 109.5 . . ?
C26 C28 H28C 109.5 . . ?
H28A C28 H28C 109.5 . . ?
H28B C28 H28C 109.5 . . ?
C30 C29 C11 119.2(15) . . ?
C30 C29 H29A 120.4 . . ?
C11 C29 H29A 120.4 . . ?
C29 C30 C31 120.5(15) . . ?
C29 C30 H30A 119.8 . . ?
C31 C30 H30A 119.8 . . ?
C32 C31 C30 120.8(14) . . ?
C32 C31 H31A 119.6 . . ?
C30 C31 H31A 119.6 . . ?
C31 C32 C12 119.0(14) . . ?
C31 C32 H32A 120.5 . . ?
C12 C32 H32A 120.5 . . ?
C34 N1 C38 109.1(14) . . ?
C34 N1 C39 107.6(14) . . ?
C38 N1 C39 106.3(14) . . ?
C34 N1 Zn1 109.0(11) . . ?
C38 N1 Zn1 111.8(10) . . ?
C39 N1 Zn1 112.8(10) . . ?
N1 C34 C35 111.1(15) . . ?
N1 C34 H34A 109.4 . . ?
C35 C34 H34A 109.4 . . ?
N1 C34 H34B 109.4 . . ?
C35 C34 H34B 109.4 . . ?
H34A C34 H34B 108.0 . . ?
C36 C35 C34 110.2(16) . . ?
C36 C35 H35A 109.6 . . ?
C34 C35 H35A 109.6 . . ?
C36 C35 H35B 109.6 . . ?
C34 C35 H35B 109.6 . . ?
H35A C35 H35B 108.1 . . ?
C35 C36 C37 111.4(18) . . ?
C35 C36 C40 110.0(17) . . ?
C37 C36 C40 108.7(16) . . ?
C35 C36 H36A 108.9 . . ?
C37 C36 H36A 108.9 . . ?
C40 C36 H36A 108.9 . . ?
C36 C37 C38 105.7(14) . . ?
C36 C37 H37A 110.6 . . ?
C38 C37 H37A 110.6 . . ?
C36 C37 H37B 110.6 . . ?
C38 C37 H37B 110.6 . . ?
H37A C37 H37B 108.7 . . ?
N1 C38 C37 113.7(14) . . ?
N1 C38 H38A 108.8 . . ?
C37 C38 H38A 108.8 . . ?
N1 C38 H38B 108.8 . . ?
C37 C38 H38B 108.8 . . ?
H38A C38 H38B 107.7 . . ?
N1 C39 C40 112.2(13) . . ?
N1 C39 H39A 109.2 . . ?
C40 C39 H39A 109.2 . . ?
N1 C39 H39B 109.2 . . ?
C40 C39 H39B 109.2 . . ?
H39A C39 H39B 107.9 . . ?
C39 C40 C36 106.8(15) . . ?
C39 C40 H40A 110.4 . . ?
C36 C40 H40A 110.4 . . ?
C39 C40 H40B 110.4 . . ?
C36 C40 H40B 110.4 . . ?
H40A C40 H40B 108.6 . . ?
O1A Zn1A O22A 95.7(8) . . ?
O1A Zn1A N8A 87.6(8) . . ?
O22A Zn1A N8A 146.0(9) . . ?
O1A Zn1A N15A 159.0(9) . . ?
O22A Zn1A N15A 86.4(8) . . ?
N8A Zn1A N15A 79.4(8) . . ?
O1A Zn1A N1A 99.5(11) . . ?
O22A Zn1A N1A 106.5(11) . . ?
N8A Zn1A N1A 106.3(11) . . ?
N15A Zn1A N1A 99.9(11) . . ?
C1A O1A Zn1A 132.3(18) . . ?
O1A C1A C6A 126(2) . . ?
O1A C1A C2A 119(2) . . ?
C6A C1A C2A 114(2) . . ?
C3A C2A C26A 126(3) . . ?
C3A C2A C1A 120(2) . . ?
C26A C2A C1A 114(2) . . ?
C2A C3A C4A 124(3) . . ?
C2A C3A H3AA 118.0 . . ?
C4A C3A H3AA 118.0 . . ?
C5A C4A C3A 117(3) . . ?
C5A C4A H4AA 121.5 . . ?
C3A C4A H4AA 121.5 . . ?
C4A C5A C6A 121(3) . . ?
C4A C5A H5AA 119.3 . . ?
C6A C5A H5AA 119.3 . . ?
C5A C6A C1A 122(2) . . ?
C5A C6A C7A 118(2) . . ?
C1A C6A C7A 119(2) . . ?
N8A C7A C6A 126(3) . . ?
N8A C7A H7AA 117.1 . . ?
C6A C7A H7AA 117.1 . . ?
C7A N8A C9A 118(2) . . ?
C7A N8A Zn1A 126.0(18) . . ?
C9A N8A Zn1A 113.7(15) . . ?
C10A C9A N8A 126(2) . . ?
C10A C9A C14A 117(2) . . ?
N8A C9A C14A 117(2) . . ?
C9A C10A C11A 122(2) . . ?
C9A C10A H10B 118.8 . . ?
C11A C10A H10B 118.8 . . ?
C29A C11A C10A 123(2) . . ?
C29A C11A C12A 119(2) . . ?
C10A C11A C12A 118(2) . . ?
C13A C12A C32A 122(2) . . ?
C13A C12A C11A 119(2) . . ?
C32A C12A C11A 118(2) . . ?
C14A C13A C12A 123(2) . . ?
C14A C13A H13B 118.3 . . ?
C12A C13A H13B 118.3 . . ?
C13A C14A N15A 127(2) . . ?
C13A C14A C9A 120(2) . . ?
N15A C14A C9A 113(2) . . ?
C16A N15A C14A 122(2) . . ?
C16A N15A Zn1A 125.9(18) . . ?
C14A N15A Zn1A 112.6(15) . . ?
N15A C16A C17A 126(3) . . ?
N15A C16A H16B 117.0 . . ?
C17A C16A H16B 117.0 . . ?
C16A C17A C22A 123(3) . . ?
C16A C17A C18A 117(2) . . ?
C22A C17A C18A 121(2) . . ?
C19A C18A C17A 118(3) . . ?
C19A C18A H18B 121.0 . . ?
C17A C18A H18B 121.0 . . ?
C18A C19A C20A 121(3) . . ?
C18A C19A H19B 119.3 . . ?
C20A C19A H19B 119.3 . . ?
C21A C20A C19A 123(3) . . ?
C21A C20A H20B 118.5 . . ?
C19A C20A H20B 118.5 . . ?
C20A C21A C22A 118(3) . . ?
C20A C21A C23A 121(3) . . ?
C22A C21A C23A 120(3) . . ?
C22A O22A Zn1A 131.6(17) . . ?
O22A C22A C17A 125(2) . . ?
O22A C22A C21A 116(2) . . ?
C17A C22A C21A 117(2) . . ?
C21A C23A C24A 114(3) . . ?
C21A C23A C25A 114(3) . . ?
C24A C23A C25A 103(3) . . ?
C21A C23A H23B 108.5 . . ?
C24A C23A H23B 108.5 . . ?
C25A C23A H23B 108.5 . . ?
C23A C24A H24D 109.5 . . ?
C23A C24A H24E 109.5 . . ?
H24D C24A H24E 109.5 . . ?
C23A C24A H24F 109.5 . . ?
H24D C24A H24F 109.5 . . ?
H24E C24A H24F 109.5 . . ?
C23A C25A H25D 109.5 . . ?
C23A C25A H25E 109.5 . . ?
H25D C25A H25E 109.5 . . ?
C23A C25A H25F 109.5 . . ?
H25D C25A H25F 109.5 . . ?
H25E C25A H25F 109.5 . . ?
C2A C26A C27A 113(3) . . ?
C2A C26A C28A 116(3) . . ?
C27A C26A C28A 107(3) . . ?
C2A C26A H26B 106.8 . . ?
C27A C26A H26B 106.8 . . ?
C28A C26A H26B 106.8 . . ?
C26A C27A H27D 109.5 . . ?
C26A C27A H27E 109.5 . . ?
H27D C27A H27E 109.5 . . ?
C26A C27A H27F 109.5 . . ?
H27D C27A H27F 109.5 . . ?
H27E C27A H27F 109.5 . . ?
C26A C28A H28D 109.5 . . ?
C26A C28A H28E 109.5 . . ?
H28D C28A H28E 109.5 . . ?
C26A C28A H28F 109.5 . . ?
H28D C28A H28F 109.5 . . ?
H28E C28A H28F 109.5 . . ?
C11A C29A C30A 121(3) . . ?
C11A C29A H29B 119.3 . . ?
C30A C29A H29B 119.3 . . ?
C31A C30A C29A 117(3) . . ?
C31A C30A H30B 121.3 . . ?
C29A C30A H30B 121.3 . . ?
C32A C31A C30A 123(3) . . ?
C32A C31A H31B 118.3 . . ?
C30A C31A H31B 118.3 . . ?
C31A C32A C12A 120(3) . . ?
C31A C32A H32B 119.9 . . ?
C12A C32A H32B 119.9 . . ?
C39A N1A C38A 108(3) . . ?
C39A N1A C34A 110(3) . . ?
C38A N1A C34A 105(3) . . ?
C39A N1A Zn1A 111(2) . . ?
C38A N1A Zn1A 112(2) . . ?
C34A N1A Zn1A 111(2) . . ?
C35A C34A N1A 106(3) . . ?
C35A C34A H34C 110.6 . . ?
N1A C34A H34C 110.6 . . ?
C35A C34A H34D 110.6 . . ?
N1A C34A H34D 110.6 . . ?
H34C C34A H34D 108.7 . . ?
C36A C35A C34A 113(3) . . ?
C36A C35A H35C 109.0 . . ?
C34A C35A H35C 109.0 . . ?
C36A C35A H35D 109.0 . . ?
C34A C35A H35D 109.0 . . ?
H35C C35A H35D 107.8 . . ?
C35A C36A C37A 111(3) . . ?
C35A C36A C40A 117(4) . . ?
C37A C36A C40A 105(3) . . ?
C35A C36A H36B 107.9 . . ?
C37A C36A H36B 107.9 . . ?
C40A C36A H36B 107.9 . . ?
C36A C37A C38A 104(3) . . ?
C36A C37A H37C 111.1 . . ?
C38A C37A H37C 111.1 . . ?
C36A C37A H37D 111.1 . . ?
C38A C37A H37D 111.1 . . ?
H37C C37A H37D 109.0 . . ?
N1A C38A C37A 114(3) . . ?
N1A C38A H38C 108.7 . . ?
C37A C38A H38C 108.7 . . ?
N1A C38A H38D 108.7 . . ?
C37A C38A H38D 108.7 . . ?
H38C C38A H38D 107.6 . . ?
N1A C39A C40A 115(3) . . ?
N1A C39A H39C 108.6 . . ?
C40A C39A H39C 108.6 . . ?
N1A C39A H39D 108.6 . . ?
C40A C39A H39D 108.6 . . ?
H39C C39A H39D 107.6 . . ?
C39A C40A C36A 103(3) . . ?
C39A C40A H40C 111.2 . . ?
C36A C40A H40C 111.2 . . ?
C39A C40A H40D 111.2 . . ?
C36A C40A H40D 111.2 . . ?
H40C C40A H40D 109.1 . . ?
O22B Zn1B O1B 96.7(8) . . ?
O22B Zn1B N8B 150.6(9) . . ?
O1B Zn1B N8B 86.2(8) . . ?
O22B Zn1B N15B 87.4(8) . . ?
O1B Zn1B N15B 154.6(9) . . ?
N8B Zn1B N15B 78.5(8) . . ?
O22B Zn1B N1B 99.6(9) . . ?
O1B Zn1B N1B 102.4(9) . . ?
N8B Zn1B N1B 108.3(10) . . ?
N15B Zn1B N1B 101.6(10) . . ?
C1B O1B Zn1B 134.6(17) . . ?
O1B C1B C6B 123(2) . . ?
O1B C1B C2B 122(2) . . ?
C6B C1B C2B 114(2) . . ?
C3B C2B C1B 119(3) . . ?
C3B C2B C26B 127(3) . . ?
C1B C2B C26B 114(2) . . ?
C2B C3B C4B 125(3) . . ?
C2B C3B H3BA 117.4 . . ?
C4B C3B H3BA 117.4 . . ?
C5B C4B C3B 116(3) . . ?
C5B C4B H4BA 121.9 . . ?
C3B C4B H4BA 121.9 . . ?
C4B C5B C6B 122(3) . . ?
C4B C5B H5BA 118.8 . . ?
C6B C5B H5BA 118.8 . . ?
C5B C6B C7B 118(2) . . ?
C5B C6B C1B 123(2) . . ?
C7B C6B C1B 119(2) . . ?
N8B C7B C6B 131(3) . . ?
N8B C7B H7BA 114.6 . . ?
C6B C7B H7BA 114.6 . . ?
C7B N8B C9B 121(2) . . ?
C7B N8B Zn1B 125.1(19) . . ?
C9B N8B Zn1B 112.6(16) . . ?
C10B C9B N8B 125(2) . . ?
C10B C9B C14B 116(2) . . ?
N8B C9B C14B 118(2) . . ?
C9B C10B C11B 122(2) . . ?
C9B C10B H10C 119.1 . . ?
C11B C10B H10C 119.1 . . ?
C29B C11B C10B 122(2) . . ?
C29B C11B C12B 120(2) . . ?
C10B C11B C12B 118(2) . . ?
C13B C12B C32B 122(2) . . ?
C13B C12B C11B 119(2) . . ?
C32B C12B C11B 118(2) . . ?
C14B C13B C12B 122(2) . . ?
C14B C13B H13C 119.2 . . ?
C12B C13B H13C 119.2 . . ?
C13B C14B N15B 126(2) . . ?
C13B C14B C9B 123(2) . . ?
N15B C14B C9B 111(2) . . ?
C16B N15B C14B 122(2) . . ?
C16B N15B Zn1B 124.8(19) . . ?
C14B N15B Zn1B 113.5(15) . . ?
N15B C16B C17B 127(3) . . ?
N15B C16B H16C 116.5 . . ?
C17B C16B H16C 116.5 . . ?
C22B C17B C16B 124(2) . . ?
C22B C17B C18B 123(2) . . ?
C16B C17B C18B 113(2) . . ?
C19B C18B C17B 118(3) . . ?
C19B C18B H18C 120.8 . . ?
C17B C18B H18C 120.8 . . ?
C18B C19B C20B 119(3) . . ?
C18B C19B H19C 120.6 . . ?
C20B C19B H19C 120.6 . . ?
C21B C20B C19B 127(3) . . ?
C21B C20B H20C 116.5 . . ?
C19B C20B H20C 116.5 . . ?
C20B C21B C22B 116(2) . . ?
C20B C21B C23B 128(3) . . ?
C22B C21B C23B 116(2) . . ?
C22B O22B Zn1B 133.5(17) . . ?
O22B C22B C17B 122(2) . . ?
O22B C22B C21B 121(2) . . ?
C17B C22B C21B 116(2) . . ?
C24B C23B C21B 113(3) . . ?
C24B C23B C25B 106(3) . . ?
C21B C23B C25B 112(3) . . ?
C24B C23B H23C 108.4 . . ?
C21B C23B H23C 108.4 . . ?
C25B C23B H23C 108.4 . . ?
C23B C24B H24G 109.5 . . ?
C23B C24B H24H 109.5 . . ?
H24G C24B H24H 109.5 . . ?
C23B C24B H24I 109.5 . . ?
H24G C24B H24I 109.5 . . ?
H24H C24B H24I 109.5 . . ?
C23B C25B H25G 109.5 . . ?
C23B C25B H25H 109.5 . . ?
H25G C25B H25H 109.5 . . ?
C23B C25B H25I 109.5 . . ?
H25G C25B H25I 109.5 . . ?
H25H C25B H25I 109.5 . . ?
C27B C26B C2B 117(3) . . ?
C27B C26B C28B 110(3) . . ?
C2B C26B C28B 113(3) . . ?
C27B C26B H26C 105.3 . . ?
C2B C26B H26C 105.3 . . ?
C28B C26B H26C 105.3 . . ?
C26B C27B H27G 109.5 . . ?
C26B C27B H27H 109.5 . . ?
H27G C27B H27H 109.5 . . ?
C26B C27B H27I 109.5 . . ?
H27G C27B H27I 109.5 . . ?
H27H C27B H27I 109.5 . . ?
C26B C28B H28G 109.5 . . ?
C26B C28B H28H 109.5 . . ?
H28G C28B H28H 109.5 . . ?
C26B C28B H28I 109.5 . . ?
H28G C28B H28I 109.5 . . ?
H28H C28B H28I 109.5 . . ?
C11B C29B C30B 120(3) . . ?
C11B C29B H29G 119.8 . . ?
C30B C29B H29G 119.8 . . ?
C31B C30B C29B 118(3) . . ?
C31B C30B H29C 121.2 . . ?
C29B C30B H29C 121.2 . . ?
C32B C31B C30B 123(3) . . ?
C32B C31B H31C 118.3 . . ?
C30B C31B H31C 118.3 . . ?
C31B C32B C12B 120(3) . . ?
C31B C32B H32C 119.8 . . ?
C12B C32B H32C 119.8 . . ?
C38B N1B C39B 100(2) . . ?
C38B N1B C34B 111(2) . . ?
C39B N1B C34B 113(3) . . ?
C38B N1B Zn1B 114.1(19) . . ?
C39B N1B Zn1B 112.0(17) . . ?
C34B N1B Zn1B 107.0(18) . . ?
N1B C34B C35B 107(2) . . ?
N1B C34B H34E 110.2 . . ?
C35B C34B H34E 110.2 . . ?
N1B C34B H34F 110.2 . . ?
C35B C34B H34F 110.2 . . ?
H34E C34B H34F 108.5 . . ?
C36B C35B C34B 109(2) . . ?
C36B C35B H35E 109.8 . . ?
C34B C35B H35E 109.8 . . ?
C36B C35B H35F 109.8 . . ?
C34B C35B H35F 109.8 . . ?
H35E C35B H35F 108.3 . . ?
C35B C36B C40B 114(3) . . ?
C35B C36B C37B 114(3) . . ?
C40B C36B C37B 100(3) . . ?
C35B C36B H36C 109.6 . . ?
C40B C36B H36C 109.6 . . ?
C37B C36B H36C 109.6 . . ?
C38B C37B C36B 106(2) . . ?
C38B C37B H37E 110.6 . . ?
C36B C37B H37E 110.6 . . ?
C38B C37B H37G 110.6 . . ?
C36B C37B H37G 110.6 . . ?
H37E C37B H37G 108.8 . . ?
N1B C38B C37B 116(3) . . ?
N1B C38B H37H 108.2 . . ?
C37B C38B H37H 108.2 . . ?
N1B C38B H37F 108.2 . . ?
C37B C38B H37F 108.2 . . ?
H37H C38B H37F 107.4 . . ?
C40B C39B N1B 111(2) . . ?
C40B C39B H39E 109.5 . . ?
N1B C39B H39E 109.5 . . ?
C40B C39B H39F 109.5 . . ?
N1B C39B H39F 109.5 . . ?
H39E C39B H39F 108.1 . . ?
C39B C40B C36B 108(2) . . ?
C39B C40B H40E 110.0 . . ?
C36B C40B H40E 110.0 . . ?
C39B C40B H40F 110.0 . . ?
C36B C40B H40F 110.0 . . ?
H40E C40B H40F 108.4 . . ?
Cl1C C41 Cl3D 115.3(16) . . ?
Cl1C C41 Cl3C 113.1(15) . . ?
Cl3D C41 Cl3C 49.3(10) . . ?
Cl1C C41 Cl2D 46.4(10) . . ?
Cl3D C41 Cl2D 111.4(15) . . ?
Cl3C C41 Cl2D 148.3(16) . . ?
Cl1C C41 Cl1D 55.0(11) . . ?
Cl3D C41 Cl1D 109.2(14) . . ?
Cl3C C41 Cl1D 70.4(12) . . ?
Cl2D C41 Cl1D 100.6(14) . . ?
Cl1C C41 Cl2C 113.0(15) . . ?
Cl3D C41 Cl2C 68.3(12) . . ?
Cl3C C41 Cl2C 113.2(15) . . ?
Cl2D C41 Cl2C 69.2(11) . . ?
Cl1D C41 Cl2C 166.3(16) . . ?
Cl4 C42 Cl6 112.1(18) . . ?
Cl4 C42 Cl5 112.3(18) . . ?
Cl6 C42 Cl5 114.1(17) . . ?
Cl7 C43 Cl9 113.0(19) . . ?
Cl7 C43 Cl8 113.2(19) . . ?
Cl9 C43 Cl8 114.8(18) . . ?
Cl10 C44 Cl12 113.5(19) . . ?
Cl10 C44 Cl11 112.2(18) . . ?
Cl12 C44 Cl11 113.6(18) . . ?

loop_
_geom_bond_atom_site_label_1
_geom_bond_atom_site_label_2
_geom_bond_distance
_geom_bond_site_symmetry_2
_geom_bond_publ_flag
Zn1 O22 1.959(10) . ?
Zn1 O1 1.970(11) . ?
Zn1 N15 2.099(12) . ?
Zn1 N1 2.099(13) . ?
Zn1 N8 2.124(11) . ?
O1 C1 1.316(17) . ?
C1 C6 1.438(19) . ?
C1 C2 1.47(2) . ?
C2 C3 1.39(2) . ?
C2 C26 1.51(2) . ?
C3 C4 1.41(2) . ?
C3 H3A 0.9500 . ?
C4 C5 1.40(2) . ?
C4 H4A 0.9500 . ?
C5 C6 1.41(2) . ?
C5 H5A 0.9500 . ?
C6 C7 1.447(19) . ?
C7 N8 1.294(17) . ?
C7 H7A 0.9500 . ?
N8 C9 1.419(17) . ?
C9 C10 1.389(18) . ?
C9 C14 1.445(19) . ?
C10 C11 1.432(19) . ?
C10 H10A 0.9500 . ?
C11 C29 1.406(19) . ?
C11 C12 1.434(19) . ?
C12 C13 1.418(18) . ?
C12 C32 1.430(19) . ?
C13 C14 1.374(19) . ?
C13 H13A 0.9500 . ?
C14 N15 1.433(17) . ?
N15 C16 1.306(17) . ?
C16 C17 1.439(19) . ?
C16 H16A 0.9500 . ?
C17 C22 1.42(2) . ?
C17 C18 1.46(2) . ?
C18 C19 1.35(2) . ?
C18 H18A 0.9500 . ?
C19 C20 1.43(2) . ?
C19 H19A 0.9500 . ?
C20 C21 1.39(2) . ?
C20 H20A 0.9500 . ?
C21 C22 1.44(2) . ?
C21 C23 1.53(2) . ?
O22 C22 1.290(17) . ?
C23 C25 1.53(2) . ?
C23 C24 1.53(2) . ?
C23 H23A 1.0000 . ?
C24 H24A 0.9800 . ?
C24 H24B 0.9800 . ?
C24 H24C 0.9800 . ?
C25 H25A 0.9800 . ?
C25 H25B 0.9800 . ?
C25 H25C 0.9800 . ?
C26 C27 1.47(2) . ?
C26 C28 1.55(2) . ?
C26 H26A 1.0000 . ?
C27 H27A 0.9800 . ?
C27 H27B 0.9800 . ?
C27 H27C 0.9800 . ?
C28 H28A 0.9800 . ?
C28 H28B 0.9800 . ?
C28 H28C 0.9800 . ?
C29 C30 1.38(2) . ?
C29 H29A 0.9500 . ?
C30 C31 1.45(2) . ?
C30 H30A 0.9500 . ?
C31 C32 1.39(2) . ?
C31 H31A 0.9500 . ?
C32 H32A 0.9500 . ?
N1 C34 1.46(2) . ?
N1 C38 1.47(2) . ?
N1 C39 1.51(2) . ?
C34 C35 1.53(2) . ?
C34 H34A 0.9900 . ?
C34 H34B 0.9900 . ?
C35 C36 1.41(2) . ?
C35 H35A 0.9900 . ?
C35 H35B 0.9900 . ?
C36 C37 1.52(2) . ?
C36 C40 1.55(2) . ?
C36 H36A 1.0000 . ?
C37 C38 1.54(2) . ?
C37 H37A 0.9900 . ?
C37 H37B 0.9900 . ?
C38 H38A 0.9900 . ?
C38 H38B 0.9900 . ?
C39 C40 1.52(2) . ?
C39 H39A 0.9900 . ?
C39 H39B 0.9900 . ?
C40 H40A 0.9900 . ?
C40 H40B 0.9900 . ?
Zn1A O1A 1.925(19) . ?
Zn1A O22A 1.994(19) . ?
Zn1A N8A 2.07(2) . ?
Zn1A N15A 2.12(2) . ?
Zn1A N1A 2.15(3) . ?
O1A C1A 1.24(3) . ?
C1A C6A 1.45(3) . ?
C1A C2A 1.49(3) . ?
C2A C3A 1.37(3) . ?
C2A C26A 1.48(3) . ?
C3A C4A 1.42(3) . ?
C3A H3AA 0.9500 . ?
C4A C5A 1.40(3) . ?
C4A H4AA 0.9500 . ?
C5A C6A 1.41(3) . ?
C5A H5AA 0.9500 . ?
C6A C7A 1.46(3) . ?
C7A N8A 1.30(3) . ?
C7A H7AA 0.9500 . ?
N8A C9A 1.42(3) . ?
C9A C10A 1.40(3) . ?
C9A C14A 1.47(3) . ?
C10A C11A 1.43(3) . ?
C10A H10B 0.9500 . ?
C11A C29A 1.40(3) . ?
C11A C12A 1.44(3) . ?
C12A C13A 1.38(3) . ?
C12A C32A 1.44(3) . ?
C13A C14A 1.37(3) . ?
C13A H13B 0.9500 . ?
C14A N15A 1.43(3) . ?
N15A C16A 1.31(3) . ?
C16A C17A 1.42(3) . ?
C16A H16B 0.9500 . ?
C17A C22A 1.42(3) . ?
C17A C18A 1.46(3) . ?
C18A C19A 1.34(3) . ?
C18A H18B 0.9500 . ?
C19A C20A 1.42(3) . ?
C19A H19B 0.9500 . ?
C20A C21A 1.36(3) . ?
C20A H20B 0.9500 . ?
C21A C22A 1.47(3) . ?
C21A C23A 1.51(3) . ?
O22A C22A 1.26(3) . ?
C23A C24A 1.52(3) . ?
C23A C25A 1.56(3) . ?
C23A H23B 1.0000 . ?
C24A H24D 0.9800 . ?
C24A H24E 0.9800 . ?
C24A H24F 0.9800 . ?
C25A H25D 0.9800 . ?
C25A H25E 0.9800 . ?
C25A H25F 0.9800 . ?
C26A C27A 1.48(4) . ?
C26A C28A 1.54(3) . ?
C26A H26B 1.0000 . ?
C27A H27D 0.9800 . ?
C27A H27E 0.9800 . ?
C27A H27F 0.9800 . ?
C28A H28D 0.9800 . ?
C28A H28E 0.9800 . ?
C28A H28F 0.9800 . ?
C29A C30A 1.42(3) . ?
C29A H29B 0.9500 . ?
C30A C31A 1.40(3) . ?
C30A H30B 0.9500 . ?
C31A C32A 1.35(3) . ?
C31A H31B 0.9500 . ?
C32A H32B 0.9500 . ?
N1A C39A 1.45(3) . ?
N1A C38A 1.48(3) . ?
N1A C34A 1.54(3) . ?
C34A C35A 1.52(4) . ?
C34A H34C 0.9900 . ?
C34A H34D 0.9900 . ?
C35A C36A 1.38(4) . ?
C35A H35C 0.9900 . ?
C35A H35D 0.9900 . ?
C36A C37A 1.53(4) . ?
C36A C40A 1.53(4) . ?
C36A H36B 1.0000 . ?
C37A C38A 1.53(4) . ?
C37A H37C 0.9900 . ?
C37A H37D 0.9900 . ?
C38A H38C 0.9900 . ?
C38A H38D 0.9900 . ?
C39A C40A 1.51(4) . ?
C39A H39C 0.9900 . ?
C39A H39D 0.9900 . ?
C40A H40C 0.9900 . ?
C40A H40D 0.9900 . ?
Zn1B O22B 1.971(19) . ?
Zn1B O1B 1.984(19) . ?
Zn1B N8B 2.07(2) . ?
Zn1B N15B 2.13(2) . ?
Zn1B N1B 2.14(3) . ?
O1B C1B 1.27(3) . ?
C1B C6B 1.45(3) . ?
C1B C2B 1.48(3) . ?
C2B C3B 1.38(3) . ?
C2B C26B 1.48(3) . ?
C3B C4B 1.41(3) . ?
C3B H3BA 0.9500 . ?
C4B C5B 1.37(3) . ?
C4B H4BA 0.9500 . ?
C5B C6B 1.40(3) . ?
C5B H5BA 0.9500 . ?
C6B C7B 1.43(3) . ?
C7B N8B 1.27(3) . ?
C7B H7BA 0.9500 . ?
N8B C9B 1.42(3) . ?
C9B C10B 1.41(3) . ?
C9B C14B 1.46(3) . ?
C10B C11B 1.44(3) . ?
C10B H10C 0.9500 . ?
C11B C29B 1.39(3) . ?
C11B C12B 1.47(3) . ?
C12B C13B 1.39(3) . ?
C12B C32B 1.41(3) . ?
C13B C14B 1.36(3) . ?
C13B H13C 0.9500 . ?
C14B N15B 1.45(3) . ?
N15B C16B 1.28(3) . ?
C16B C17B 1.45(3) . ?
C16B H16C 0.9500 . ?
C17B C22B 1.42(3) . ?
C17B C18B 1.45(3) . ?
C18B C19B 1.33(3) . ?
C18B H18C 0.9500 . ?
C19B C20B 1.41(3) . ?
C19B H19C 0.9500 . ?
C20B C21B 1.35(3) . ?
C20B H20C 0.9500 . ?
C21B C22B 1.48(3) . ?
C21B C23B 1.52(3) . ?
O22B C22B 1.29(3) . ?
C23B C24B 1.50(3) . ?
C23B C25B 1.55(3) . ?
C23B H23C 1.0000 . ?
C24B H24G 0.9800 . ?
C24B H24H 0.9800 . ?
C24B H24I 0.9800 . ?
C25B H25G 0.9800 . ?
C25B H25H 0.9800 . ?
C25B H25I 0.9800 . ?
C26B C27B 1.48(3) . ?
C26B C28B 1.56(3) . ?
C26B H26C 1.0000 . ?
C27B H27G 0.9800 . ?
C27B H27H 0.9800 . ?
C27B H27I 0.9800 . ?
C28B H28G 0.9800 . ?
C28B H28H 0.9800 . ?
C28B H28I 0.9800 . ?
C29B C30B 1.43(3) . ?
C29B H29G 0.9500 . ?
C30B C31B 1.40(3) . ?
C30B H29C 0.9500 . ?
C31B C32B 1.36(3) . ?
C31B H31C 0.9500 . ?
C32B H32C 0.9500 . ?
N1B C38B 1.44(3) . ?
N1B C39B 1.50(3) . ?
N1B C34B 1.50(3) . ?
C34B C35B 1.57(3) . ?
C34B H34E 0.9900 . ?
C34B H34F 0.9900 . ?
C35B C36B 1.43(3) . ?
C35B H35E 0.9900 . ?
C35B H35F 0.9900 . ?
C36B C40B 1.54(3) . ?
C36B C37B 1.54(3) . ?
C36B H36C 1.0000 . ?
C37B C38B 1.45(3) . ?
C37B H37E 0.9900 . ?
C37B H37G 0.9900 . ?
C38B H37H 0.9900 . ?
C38B H37F 0.9900 . ?
C39B C40B 1.49(3) . ?
C39B H39E 0.9900 . ?
C39B H39F 0.9900 . ?
C40B H40E 0.9900 . ?
C40B H40F 0.9900 . ?
C41 Cl1C 1.56(3) . ?
C41 Cl3D 1.65(3) . ?
C41 Cl3C 1.74(3) . ?
C41 Cl2D 1.81(3) . ?
C41 Cl1D 1.84(3) . ?
C41 Cl2C 1.86(3) . ?
C42 Cl4 1.56(3) . ?
C42 Cl6 1.74(3) . ?
C42 Cl5 1.86(3) . ?
C43 Cl7 1.56(3) . ?
C43 Cl9 1.74(3) . ?
C43 Cl8 1.86(3) . ?
C44 Cl10 1.56(3) . ?
C44 Cl12 1.74(3) . ?
C44 Cl11 1.86(3) . ?

loop_
_geom_torsion_atom_site_label_1
_geom_torsion_atom_site_label_2
_geom_torsion_atom_site_label_3
_geom_torsion_atom_site_label_4
_geom_torsion
_geom_torsion_site_symmetry_1
_geom_torsion_site_symmetry_2
_geom_torsion_site_symmetry_3
_geom_torsion_site_symmetry_4
_geom_torsion_publ_flag
O22 Zn1 O1 C1 168.6(13) . . . . ?
N15 Zn1 O1 C1 70.5(15) . . . . ?
N1 Zn1 O1 C1 -93.1(13) . . . . ?
N8 Zn1 O1 C1 9.9(13) . . . . ?
Zn1 O1 C1 C6 -4(2) . . . . ?
Zn1 O1 C1 C2 170.9(10) . . . . ?
O1 C1 C2 C3 178.4(14) . . . . ?
C6 C1 C2 C3 -6(2) . . . . ?
O1 C1 C2 C26 1(2) . . . . ?
C6 C1 C2 C26 176.2(15) . . . . ?
C1 C2 C3 C4 4(3) . . . . ?
C26 C2 C3 C4 -178.7(17) . . . . ?
C2 C3 C4 C5 -1(3) . . . . ?
C3 C4 C5 C6 1(2) . . . . ?
C4 C5 C6 C1 -4(2) . . . . ?
C4 C5 C6 C7 -176.5(15) . . . . ?
O1 C1 C6 C5 -178.8(14) . . . . ?
C2 C1 C6 C5 6(2) . . . . ?
O1 C1 C6 C7 -6(2) . . . . ?
C2 C1 C6 C7 178.8(14) . . . . ?
C5 C6 C7 N8 178.6(14) . . . . ?
C1 C6 C7 N8 6(2) . . . . ?
C6 C7 N8 C9 179.8(13) . . . . ?
C6 C7 N8 Zn1 4(2) . . . . ?
O22 Zn1 N8 C7 -112.4(15) . . . . ?
O1 Zn1 N8 C7 -9.6(11) . . . . ?
N15 Zn1 N8 C7 -162.0(12) . . . . ?
N1 Zn1 N8 C7 91.2(12) . . . . ?
O22 Zn1 N8 C9 71.6(16) . . . . ?
O1 Zn1 N8 C9 174.4(9) . . . . ?
N15 Zn1 N8 C9 22.0(9) . . . . ?
N1 Zn1 N8 C9 -84.8(10) . . . . ?
C7 N8 C9 C10 -16(2) . . . . ?
Zn1 N8 C9 C10 160.0(12) . . . . ?
C7 N8 C9 C14 162.6(13) . . . . ?
Zn1 N8 C9 C14 -21.2(15) . . . . ?
N8 C9 C10 C11 175.6(14) . . . . ?
C14 C9 C10 C11 -3(2) . . . . ?
C9 C10 C11 C29 178.1(15) . . . . ?
C9 C10 C11 C12 9(2) . . . . ?
C29 C11 C12 C13 -176.8(15) . . . . ?
C10 C11 C12 C13 -7(2) . . . . ?
C29 C11 C12 C32 8(2) . . . . ?
C10 C11 C12 C32 177.0(14) . . . . ?
C32 C12 C13 C14 176.6(15) . . . . ?
C11 C12 C13 C14 1(2) . . . . ?
C12 C13 C14 N15 176.6(14) . . . . ?
C12 C13 C14 C9 4(2) . . . . ?
C10 C9 C14 C13 -3(2) . . . . ?
N8 C9 C14 C13 177.6(13) . . . . ?
C10 C9 C14 N15 -176.4(12) . . . . ?
N8 C9 C14 N15 4.7(18) . . . . ?
C13 C14 N15 C16 32(2) . . . . ?
C9 C14 N15 C16 -155.9(13) . . . . ?
C13 C14 N15 Zn1 -158.1(12) . . . . ?
C9 C14 N15 Zn1 14.5(16) . . . . ?
O22 Zn1 N15 C16 -13.8(12) . . . . ?
O1 Zn1 N15 C16 86.5(14) . . . . ?
N1 Zn1 N15 C16 -110.6(12) . . . . ?
N8 Zn1 N15 C16 149.8(13) . . . . ?
O22 Zn1 N15 C14 176.7(10) . . . . ?
O1 Zn1 N15 C14 -83.1(12) . . . . ?
N1 Zn1 N15 C14 79.9(10) . . . . ?
N8 Zn1 N15 C14 -19.7(9) . . . . ?
C14 N15 C16 C17 177.8(14) . . . . ?
Zn1 N15 C16 C17 9(2) . . . . ?
N15 C16 C17 C22 0(3) . . . . ?
N15 C16 C17 C18 -178.5(14) . . . . ?
C22 C17 C18 C19 1(2) . . . . ?
C16 C17 C18 C19 179.4(16) . . . . ?
C17 C18 C19 C20 -1(3) . . . . ?
C18 C19 C20 C21 0(3) . . . . ?
C19 C20 C21 C22 0(3) . . . . ?
C19 C20 C21 C23 -178.2(16) . . . . ?
O1 Zn1 O22 C22 -131.8(13) . . . . ?
N15 Zn1 O22 C22 17.3(13) . . . . ?
N1 Zn1 O22 C22 126.3(13) . . . . ?
N8 Zn1 O22 C22 -31(2) . . . . ?
Zn1 O22 C22 C17 -15(2) . . . . ?
Zn1 O22 C22 C21 166.0(11) . . . . ?
C16 C17 C22 O22 2(3) . . . . ?
C18 C17 C22 O22 -179.3(14) . . . . ?
C16 C17 C22 C21 -178.5(15) . . . . ?
C18 C17 C22 C21 0(2) . . . . ?
C20 C21 C22 O22 178.7(15) . . . . ?
C23 C21 C22 O22 -3(2) . . . . ?
C20 C21 C22 C17 -1(2) . . . . ?
C23 C21 C22 C17 178.1(15) . . . . ?
C20 C21 C23 C25 -15(2) . . . . ?
C22 C21 C23 C25 166.1(15) . . . . ?
C20 C21 C23 C24 110.3(19) . . . . ?
C22 C21 C23 C24 -68(2) . . . . ?
C3 C2 C26 C27 -96(2) . . . . ?
C1 C2 C26 C27 81(2) . . . . ?
C3 C2 C26 C28 26(3) . . . . ?
C1 C2 C26 C28 -157.1(16) . . . . ?
C10 C11 C29 C30 -175.1(15) . . . . ?
C12 C11 C29 C30 -6(2) . . . . ?
C11 C29 C30 C31 1(3) . . . . ?
C29 C30 C31 C32 3(3) . . . . ?
C30 C31 C32 C12 -1(2) . . . . ?
C13 C12 C32 C31 -179.4(15) . . . . ?
C11 C12 C32 C31 -4(2) . . . . ?
O22 Zn1 N1 C34 50.4(13) . . . . ?
O1 Zn1 N1 C34 -47.6(13) . . . . ?
N15 Zn1 N1 C34 141.3(12) . . . . ?
N8 Zn1 N1 C34 -138.2(12) . . . . ?
O22 Zn1 N1 C38 171.1(12) . . . . ?
O1 Zn1 N1 C38 73.1(12) . . . . ?
N15 Zn1 N1 C38 -98.0(12) . . . . ?
N8 Zn1 N1 C38 -17.5(13) . . . . ?
O22 Zn1 N1 C39 -69.1(12) . . . . ?
O1 Zn1 N1 C39 -167.1(11) . . . . ?
N15 Zn1 N1 C39 21.8(12) . . . . ?
N8 Zn1 N1 C39 102.3(12) . . . . ?
C38 N1 C34 C35 58(2) . . . . ?
C39 N1 C34 C35 -57(2) . . . . ?
Zn1 N1 C34 C35 -179.2(14) . . . . ?
N1 C34 C35 C36 -4(3) . . . . ?
C34 C35 C36 C37 -58(2) . . . . ?
C34 C35 C36 C40 62(2) . . . . ?
C35 C36 C37 C38 63(2) . . . . ?
C40 C36 C37 C38 -59(2) . . . . ?
C34 N1 C38 C37 -53(2) . . . . ?
C39 N1 C38 C37 63.2(19) . . . . ?
Zn1 N1 C38 C37 -173.3(13) . . . . ?
C36 C37 C38 N1 -5(2) . . . . ?
C34 N1 C39 C40 60(2) . . . . ?
C38 N1 C39 C40 -56.6(19) . . . . ?
Zn1 N1 C39 C40 -179.5(13) . . . . ?
N1 C39 C40 C36 -4(2) . . . . ?
C35 C36 C40 C39 -58(2) . . . . ?
C37 C36 C40 C39 65(2) . . . . ?
O22A Zn1A O1A C1A -129(3) . . . . ?
N8A Zn1A O1A C1A 17(3) . . . . ?
N15A Zn1A O1A C1A -35(4) . . . . ?
N1A Zn1A O1A C1A 123(3) . . . . ?
Zn1A O1A C1A C6A -16(5) . . . . ?
Zn1A O1A C1A C2A 159(2) . . . . ?
O1A C1A C2A C3A 176(3) . . . . ?
C6A C1A C2A C3A -8(5) . . . . ?
O1A C1A C2A C26A 0(5) . . . . ?
C6A C1A C2A C26A 176(3) . . . . ?
C26A C2A C3A C4A 180(4) . . . . ?
C1A C2A C3A C4A 3(6) . . . . ?
C2A C3A C4A C5A 5(6) . . . . ?
C3A C4A C5A C6A -9(5) . . . . ?
C4A C5A C6A C1A 4(6) . . . . ?
C4A C5A C6A C7A 177(3) . . . . ?
O1A C1A C6A C5A 180(3) . . . . ?
C2A C1A C6A C5A 4(5) . . . . ?
O1A C1A C6A C7A 8(5) . . . . ?
C2A C1A C6A C7A -168(3) . . . . ?
C5A C6A C7A N8A 180(3) . . . . ?
C1A C6A C7A N8A -8(5) . . . . ?
C6A C7A N8A C9A 177(3) . . . . ?
C6A C7A N8A Zn1A 15(5) . . . . ?
O1A Zn1A N8A C7A -15(3) . . . . ?
O22A Zn1A N8A C7A 81(3) . . . . ?
N15A Zn1A N8A C7A 148(3) . . . . ?
N1A Zn1A N8A C7A -114(3) . . . . ?
O1A Zn1A N8A C9A -179(2) . . . . ?
O22A Zn1A N8A C9A -82(2) . . . . ?
N15A Zn1A N8A C9A -15.1(19) . . . . ?
N1A Zn1A N8A C9A 82(2) . . . . ?
C7A N8A C9A C10A 34(4) . . . . ?
Zn1A N8A C9A C10A -161(2) . . . . ?
C7A N8A C9A C14A -156(3) . . . . ?
Zn1A N8A C9A C14A 8(3) . . . . ?
N8A C9A C10A C11A 173(3) . . . . ?
C14A C9A C10A C11A 3(4) . . . . ?
C9A C10A C11A C29A -179(3) . . . . ?
C9A C10A C11A C12A -6(5) . . . . ?
C29A C11A C12A C13A -179(3) . . . . ?
C10A C11A C12A C13A 8(4) . . . . ?
C29A C11A C12A C32A -8(5) . . . . ?
C10A C11A C12A C32A 179(3) . . . . ?
C32A C12A C13A C14A -177(3) . . . . ?
C11A C12A C13A C14A -6(5) . . . . ?
C12A C13A C14A N15A -177(3) . . . . ?
C12A C13A C14A C9A 3(5) . . . . ?
C10A C9A C14A C13A -1(4) . . . . ?
N8A C9A C14A C13A -172(3) . . . . ?
C10A C9A C14A N15A 179(3) . . . . ?
N8A C9A C14A N15A 8(4) . . . . ?
C13A C14A N15A C16A -19(5) . . . . ?
C9A C14A N15A C16A 161(3) . . . . ?
C13A C14A N15A Zn1A 159(3) . . . . ?
C9A C14A N15A Zn1A -21(3) . . . . ?
O1A Zn1A N15A C16A -110(3) . . . . ?
O22A Zn1A N15A C16A -13(3) . . . . ?
N8A Zn1A N15A C16A -162(3) . . . . ?
N1A Zn1A N15A C16A 93(3) . . . . ?
O1A Zn1A N15A C14A 72(3) . . . . ?
O22A Zn1A N15A C14A 168.8(19) . . . . ?
N8A Zn1A N15A C14A 19.8(19) . . . . ?
N1A Zn1A N15A C14A -85(2) . . . . ?
C14A N15A C16A C17A -175(3) . . . . ?
Zn1A N15A C16A C17A 7(5) . . . . ?
N15A C16A C17A C22A 3(6) . . . . ?
N15A C16A C17A C18A -177(3) . . . . ?
C16A C17A C18A C19A -175(3) . . . . ?
C22A C17A C18A C19A 6(5) . . . . ?
C17A C18A C19A C20A 3(5) . . . . ?
C18A C19A C20A C21A -2(6) . . . . ?
C19A C20A C21A C22A -7(6) . . . . ?
C19A C20A C21A C23A 178(3) . . . . ?
O1A Zn1A O22A C22A 175(3) . . . . ?
N8A Zn1A O22A C22A 81(3) . . . . ?
N15A Zn1A O22A C22A 16(3) . . . . ?
N1A Zn1A O22A C22A -83(3) . . . . ?
Zn1A O22A C22A C17A -12(5) . . . . ?
Zn1A O22A C22A C21A -179(2) . . . . ?
C16A C17A C22A O22A -1(6) . . . . ?
C18A C17A C22A O22A 179(3) . . . . ?
C16A C17A C22A C21A 165(3) . . . . ?
C18A C17A C22A C21A -15(5) . . . . ?
C20A C21A C22A O22A -177(3) . . . . ?
C23A C21A C22A O22A -2(5) . . . . ?
C20A C21A C22A C17A 16(6) . . . . ?
C23A C21A C22A C17A -170(3) . . . . ?
C20A C21A C23A C24A -13(6) . . . . ?
C22A C21A C23A C24A 172(4) . . . . ?
C20A C21A C23A C25A 105(4) . . . . ?
C22A C21A C23A C25A -70(5) . . . . ?
C3A C2A C26A C27A 106(4) . . . . ?
C1A C2A C26A C27A -78(4) . . . . ?
C3A C2A C26A C28A -19(6) . . . . ?
C1A C2A C26A C28A 158(3) . . . . ?
C10A C11A C29A C30A 180(3) . . . . ?
C12A C11A C29A C30A 7(5) . . . . ?
C11A C29A C30A C31A -4(5) . . . . ?
C29A C30A C31A C32A 2(6) . . . . ?
C30A C31A C32A C12A -3(6) . . . . ?
C13A C12A C32A C31A 177(3) . . . . ?
C11A C12A C32A C31A 6(5) . . . . ?
O1A Zn1A N1A C39A 56(3) . . . . ?
O22A Zn1A N1A C39A -43(3) . . . . ?
N8A Zn1A N1A C39A 147(3) . . . . ?
N15A Zn1A N1A C39A -132(3) . . . . ?
O1A Zn1A N1A C38A -65(3) . . . . ?
O22A Zn1A N1A C38A -164(2) . . . . ?
N8A Zn1A N1A C38A 25(3) . . . . ?
N15A Zn1A N1A C38A 107(3) . . . . ?
O1A Zn1A N1A C34A 179(2) . . . . ?
O22A Zn1A N1A C34A 80(3) . . . . ?
N8A Zn1A N1A C34A -91(3) . . . . ?
N15A Zn1A N1A C34A -9(3) . . . . ?
C39A N1A C34A C35A -50(4) . . . . ?
C38A N1A C34A C35A 66(4) . . . . ?
Zn1A N1A C34A C35A -173(3) . . . . ?
N1A C34A C35A C36A -11(5) . . . . ?
C34A C35A C36A C37A -56(5) . . . . ?
C34A C35A C36A C40A 64(5) . . . . ?
C35A C36A C37A C38A 64(4) . . . . ?
C40A C36A C37A C38A -63(4) . . . . ?
C39A N1A C38A C37A 60(4) . . . . ?
C34A N1A C38A C37A -58(4) . . . . ?
Zn1A N1A C38A C37A -178(3) . . . . ?
C36A C37A C38A N1A -4(5) . . . . ?
C38A N1A C39A C40A -46(5) . . . . ?
C34A N1A C39A C40A 67(5) . . . . ?
Zn1A N1A C39A C40A -170(3) . . . . ?
N1A C39A C40A C36A -18(5) . . . . ?
C35A C36A C40A C39A -48(5) . . . . ?
C37A C36A C40A C39A 76(4) . . . . ?
O22B Zn1B O1B C1B -144(3) . . . . ?
N8B Zn1B O1B C1B 6(3) . . . . ?
N15B Zn1B O1B C1B -46(4) . . . . ?
N1B Zn1B O1B C1B 114(3) . . . . ?
Zn1B O1B C1B C6B -1(5) . . . . ?
Zn1B O1B C1B C2B 177(3) . . . . ?
O1B C1B C2B C3B -176(3) . . . . ?
C6B C1B C2B C3B 3(5) . . . . ?
O1B C1B C2B C26B -3(5) . . . . ?
C6B C1B C2B C26B 175(3) . . . . ?
C1B C2B C3B C4B -9(6) . . . . ?
C26B C2B C3B C4B 179(3) . . . . ?
C2B C3B C4B C5B 9(5) . . . . ?
C3B C4B C5B C6B -4(5) . . . . ?
C4B C5B C6B C7B -178(3) . . . . ?
C4B C5B C6B C1B -2(6) . . . . ?
O1B C1B C6B C5B -180(3) . . . . ?
C2B C1B C6B C5B 2(5) . . . . ?
O1B C1B C6B C7B -3(5) . . . . ?
C2B C1B C6B C7B 178(3) . . . . ?
C5B C6B C7B N8B 173(3) . . . . ?
C1B C6B C7B N8B -3(6) . . . . ?
C6B C7B N8B C9B -179(3) . . . . ?
C6B C7B N8B Zn1B 13(5) . . . . ?
O22B Zn1B N8B C7B 85(3) . . . . ?
O1B Zn1B N8B C7B -11(3) . . . . ?
N15B Zn1B N8B C7B 148(3) . . . . ?
N1B Zn1B N8B C7B -113(3) . . . . ?
O22B Zn1B N8B C9B -84(2) . . . . ?
O1B Zn1B N8B C9B 179(2) . . . . ?
N15B Zn1B N8B C9B -21.0(19) . . . . ?
N1B Zn1B N8B C9B 78(2) . . . . ?
C7B N8B C9B C10B 30(5) . . . . ?
Zn1B N8B C9B C10B -160(3) . . . . ?
C7B N8B C9B C14B -151(3) . . . . ?
Zn1B N8B C9B C14B 18(3) . . . . ?
N8B C9B C10B C11B -180(3) . . . . ?
C14B C9B C10B C11B 1(4) . . . . ?
C9B C10B C11B C29B 177(3) . . . . ?
C9B C10B C11B C12B -1(5) . . . . ?
C29B C11B C12B C13B 179(3) . . . . ?
C10B C11B C12B C13B -3(5) . . . . ?
C29B C11B C12B C32B 7(5) . . . . ?
C10B C11B C12B C32B -175(3) . . . . ?
C32B C12B C13B C14B 178(3) . . . . ?
C11B C12B C13B C14B 7(5) . . . . ?
C12B C13B C14B N15B 178(3) . . . . ?
C12B C13B C14B C9B -6(5) . . . . ?
C10B C9B C14B C13B 2(4) . . . . ?
N8B C9B C14B C13B -177(3) . . . . ?
C10B C9B C14B N15B 178(3) . . . . ?
N8B C9B C14B N15B 0(4) . . . . ?
C13B C14B N15B C16B -17(5) . . . . ?
C9B C14B N15B C16B 167(3) . . . . ?
C13B C14B N15B Zn1B 159(3) . . . . ?
C9B C14B N15B Zn1B -17(3) . . . . ?
O22B Zn1B N15B C16B -9(3) . . . . ?
O1B Zn1B N15B C16B -109(3) . . . . ?
N8B Zn1B N15B C16B -163(3) . . . . ?
N1B Zn1B N15B C16B 90(3) . . . . ?
O22B Zn1B N15B C14B 176(2) . . . . ?
O1B Zn1B N15B C14B 75(3) . . . . ?
N8B Zn1B N15B C14B 21.4(19) . . . . ?
N1B Zn1B N15B C14B -85(2) . . . . ?
C14B N15B C16B C17B -178(3) . . . . ?
Zn1B N15B C16B C17B 7(5) . . . . ?
N15B C16B C17B C22B -1(6) . . . . ?
N15B C16B C17B C18B 180(3) . . . . ?
C22B C17B C18B C19B 6(5) . . . . ?
C16B C17B C18B C19B -175(3) . . . . ?
C17B C18B C19B C20B -6(5) . . . . ?
C18B C19B C20B C21B 7(6) . . . . ?
C19B C20B C21B C22B -7(5) . . . . ?
C19B C20B C21B C23B 179(3) . . . . ?
O1B Zn1B O22B C22B 167(3) . . . . ?
N8B Zn1B O22B C22B 72(3) . . . . ?
N15B Zn1B O22B C22B 12(3) . . . . ?
N1B Zn1B O22B C22B -90(3) . . . . ?
Zn1B O22B C22B C17B -10(5) . . . . ?
Zn1B O22B C22B C21B 177(2) . . . . ?
C16B C17B C22B O22B 2(5) . . . . ?
C18B C17B C22B O22B -179(3) . . . . ?
C16B C17B C22B C21B 175(3) . . . . ?
C18B C17B C22B C21B -6(5) . . . . ?
C20B C21B C22B O22B 179(3) . . . . ?
C23B C21B C22B O22B -6(4) . . . . ?
C20B C21B C22B C17B 6(5) . . . . ?
C23B C21B C22B C17B -179(3) . . . . ?
C20B C21B C23B C24B 17(5) . . . . ?
C22B C21B C23B C24B -158(3) . . . . ?
C20B C21B C23B C25B -104(4) . . . . ?
C22B C21B C23B C25B 82(4) . . . . ?
C3B C2B C26B C27B 106(4) . . . . ?
C1B C2B C26B C27B -66(4) . . . . ?
C3B C2B C26B C28B -23(5) . . . . ?
C1B C2B C26B C28B 165(3) . . . . ?
C10B C11B C29B C30B 174(3) . . . . ?
C12B C11B C29B C30B -8(5) . . . . ?
C11B C29B C30B C31B 7(5) . . . . ?
C29B C30B C31B C32B -7(5) . . . . ?
C30B C31B C32B C12B 7(5) . . . . ?
C13B C12B C32B C31B -178(3) . . . . ?
C11B C12B C32B C31B -7(5) . . . . ?
O22B Zn1B N1B C38B 73(2) . . . . ?
O1B Zn1B N1B C38B 172(2) . . . . ?
N8B Zn1B N1B C38B -97(2) . . . . ?
N15B Zn1B N1B C38B -16(2) . . . . ?
O22B Zn1B N1B C39B -174(2) . . . . ?
O1B Zn1B N1B C39B -75(2) . . . . ?
N8B Zn1B N1B C39B 15(2) . . . . ?
N15B Zn1B N1B C39B 96(2) . . . . ?
O22B Zn1B N1B C34B -49(2) . . . . ?
O1B Zn1B N1B C34B 50(2) . . . . ?
N8B Zn1B N1B C34B 140(2) . . . . ?
N15B Zn1B N1B C34B -139(2) . . . . ?
C38B N1B C34B C35B 63(4) . . . . ?
C39B N1B C34B C35B -48(4) . . . . ?
Zn1B N1B C34B C35B -172(2) . . . . ?
N1B C34B C35B C36B -14(4) . . . . ?
C34B C35B C36B C40B 66(4) . . . . ?
C34B C35B C36B C37B -48(4) . . . . ?
C35B C36B C37B C38B 64(4) . . . . ?
C40B C36B C37B C38B -57(3) . . . . ?
C39B N1B C38B C37B 71(4) . . . . ?
C34B N1B C38B C37B -49(4) . . . . ?
Zn1B N1B C38B C37B -169(3) . . . . ?
C36B C37B C38B N1B -12(4) . . . . ?
C38B N1B C39B C40B -53(3) . . . . ?
C34B N1B C39B C40B 64(4) . . . . ?
Zn1B N1B C39B C40B -175(2) . . . . ?
N1B C39B C40B C36B -13(4) . . . . ?
C35B C36B C40B C39B -50(4) . . . . ?
C37B C36B C40B C39B 72(3) . . . . ?
